data_7006902
loop_
_publ_author_name
'Argent, Stephen P.'
'Adams, Harry'
'Harding, Lindsay P.'
'Ward, Michael D.'

_publ_section_title
;
 A closed molecular cube and an open book: two different products from
 assembly of the same metal salt and bridging ligand.
;
_journal_issue 4
_journal_name_full 'Dalton transactions (Cambridge, England : 2003)'
_journal_page_first 542
_journal_page_last 544
_journal_paper_doi 10.1039/b515296h
_journal_year 2006
_chemical_formula_moiety 'C288 H238 N72 Zn8, 20(C2 H3 N), 16(B F4), C3,'
_chemical_formula_sum 'C331 H302 B16 F64 N92 O2 Zn8'
_chemical_formula_weight 7512.57
_chemical_name_systematic
;
?
;
_space_group_IT_number 2
_symmetry_cell_setting triclinic
_symmetry_space_group_name_Hall '-P 1'
_symmetry_space_group_name_H-M 'P -1'
_atom_sites_solution_hydrogens geom
_atom_sites_solution_primary direct
_atom_sites_solution_secondary difmap
_audit_creation_method SHELXL-97
_cell_angle_alpha 106.286(3)
_cell_angle_beta 105.450(3)
_cell_angle_gamma 107.424(3)
_cell_formula_units_Z 1
_cell_length_a 19.440(3)
_cell_length_b 21.855(4)
_cell_length_c 23.828(4)
_cell_measurement_reflns_used 7287
_cell_measurement_temperature 150(2)
_cell_measurement_theta_max 50.611
_cell_measurement_theta_min 4.469
_cell_volume 8566(3)
_computing_cell_refinement 'Bruker SMART'
_computing_data_collection 'Bruker SMART'
_computing_data_reduction 'Bruker saint'
_computing_molecular_graphics 'Bruker SHELXTL'
_computing_publication_material 'Bruker SHELXTL'
_computing_structure_refinement 'SHELXL-97 (Sheldrick, 1997)'
_computing_structure_solution 'SHELXS-97 (Sheldrick, 1990)'
_diffrn_ambient_temperature 150(2)
_diffrn_detector_area_resol_mean 100
_diffrn_measured_fraction_theta_full 0.998
_diffrn_measured_fraction_theta_max 0.998
_diffrn_measurement_device_type 'Bruker Smart 1000'
_diffrn_measurement_method '\w scans'
_diffrn_radiation_monochromator graphite
_diffrn_radiation_source 'fine-focus sealed tube'
_diffrn_radiation_type MoK\a
_diffrn_radiation_wavelength 0.71073
_diffrn_reflns_av_R_equivalents 0.3223
_diffrn_reflns_av_sigmaI/netI 0.3277
_diffrn_reflns_limit_h_max 23
_diffrn_reflns_limit_h_min -23
_diffrn_reflns_limit_k_max 25
_diffrn_reflns_limit_k_min -25
_diffrn_reflns_limit_l_max 28
_diffrn_reflns_limit_l_min -28
_diffrn_reflns_number 82470
_diffrn_reflns_theta_full 25.00
_diffrn_reflns_theta_max 25.00
_diffrn_reflns_theta_min 1.21
_diffrn_standards_decay_% 0
_diffrn_standards_interval_count 0
_diffrn_standards_interval_time 0
_diffrn_standards_number 0
_exptl_absorpt_coefficient_mu 0.655
_exptl_absorpt_correction_T_max 0.9081
_exptl_absorpt_correction_T_min 0.8128
_exptl_absorpt_correction_type multi-scan
_exptl_absorpt_process_details sadabs
_exptl_crystal_colour COLOURLESS
_exptl_crystal_density_diffrn 1.456
_exptl_crystal_density_method 'not measured'
_exptl_crystal_description BLOCK
_exptl_crystal_F_000 3844
_exptl_crystal_size_max 0.33
_exptl_crystal_size_mid 0.20
_exptl_crystal_size_min 0.15
_refine_diff_density_max 0.682
_refine_diff_density_min -1.173
_refine_diff_density_rms 0.110
_refine_ls_extinction_method none
_refine_ls_goodness_of_fit_ref 0.944
_refine_ls_hydrogen_treatment constr
_refine_ls_matrix_type full
_refine_ls_number_parameters 1538
_refine_ls_number_reflns 30121
_refine_ls_number_restraints 34
_refine_ls_restrained_S_all 0.944
_refine_ls_R_factor_all 0.2378
_refine_ls_R_factor_gt 0.0896
_refine_ls_shift/su_max 0.001
_refine_ls_shift/su_mean 0.000
_refine_ls_structure_factor_coef Fsqd
_refine_ls_weighting_details 'calc w=1/[\s^2^(Fo^2^)+(0.0931P)^2^+0.0000P] where P=(Fo^2^+2Fc^2^)/3'
_refine_ls_weighting_scheme calc
_refine_ls_wR_factor_gt 0.2000
_refine_ls_wR_factor_ref 0.2651
_reflns_number_gt 10618
_reflns_number_total 30121
_reflns_threshold_expression >2sigma(I)
_cod_data_source_file b515296h.txt
_cod_data_source_block imw156m
_cod_depositor_comments
;
The following automatic conversions were performed:
'_symmetry_cell_setting' value 'Triclinic' changed to 'triclinic'
according to '/home/saulius/struct/CIF-dictionaries/cif_core.dic'
dictionary named 'cif_core.dic' version 2.4.1 from 2010-06-29.

Automatic conversion script
Id: cif_fix_enum 1527 2010-12-29 10:47:43Z saulius 
;
_cod_original_sg_symbol_H-M P-1
_cod_database_code 7006902

loop_
_symmetry_equiv_pos_as_xyz
'x, y, z'
'-x, -y, -z'

loop_
_atom_site_label
_atom_site_type_symbol
_atom_site_fract_x
_atom_site_fract_y
_atom_site_fract_z
_atom_site_U_iso_or_equiv
_atom_site_adp_type
_atom_site_occupancy
_atom_site_symmetry_multiplicity
_atom_site_calc_flag
_atom_site_refinement_flags
_atom_site_disorder_assembly
_atom_site_disorder_group
C638 C 0.8413(5) 0.5269(5) 0.6763(4) 0.041(2) Uiso 1 1 d . . .
H63A H 0.8513 0.5353 0.6399 0.049 Uiso 1 1 calc R . .
H63B H 0.8712 0.5002 0.6889 0.049 Uiso 1 1 calc R . .
C634 C 0.8727(5) 0.5968(5) 0.7308(4) 0.035(2) Uiso 1 1 d . . .
C538 C 0.4426(5) 0.6181(5) 0.7679(4) 0.039(2) Uiso 1 1 d . . .
H53A H 0.4316 0.5752 0.7323 0.046 Uiso 1 1 calc R . .
H53B H 0.4999 0.6453 0.7875 0.046 Uiso 1 1 calc R . .
Zn1 Zn 0.52075(6) 0.92217(6) 0.67608(5) 0.0331(3) Uani 1 1 d . . .
Zn2 Zn 0.73922(6) 0.54159(6) 0.28806(5) 0.0328(3) Uani 1 1 d . . .
Zn3 Zn 1.01248(6) 0.87330(6) 0.73123(5) 0.0339(3) Uani 1 1 d . . .
Zn4 Zn 0.23468(6) 0.58707(6) 0.23244(5) 0.0343(3) Uani 1 1 d . . .
N111 N 0.4817(5) 0.9486(4) 0.7561(3) 0.041(2) Uani 1 1 d . . .
C112 C 0.4935(5) 0.9146(5) 0.7937(4) 0.037(2) Uiso 1 1 d . . .
C113 C 0.4750(5) 0.9266(5) 0.8473(4) 0.037(2) Uiso 1 1 d . . .
H113 H 0.4815 0.9007 0.8729 0.045 Uiso 1 1 calc R . .
C114 C 0.4466(6) 0.9779(5) 0.8619(5) 0.049(3) Uiso 1 1 d . . .
H114 H 0.4342 0.9877 0.8985 0.059 Uiso 1 1 calc R . .
C115 C 0.4364(6) 1.0144(6) 0.8246(5) 0.050(3) Uiso 1 1 d . . .
H115 H 0.4172 1.0495 0.8349 0.060 Uiso 1 1 calc R . .
C116 C 0.4548(6) 0.9988(6) 0.7709(5) 0.049(3) Uiso 1 1 d . . .
H116 H 0.4482 1.0238 0.7445 0.059 Uiso 1 1 calc R . .
N121 N 0.5533(4) 0.8643(4) 0.7286(3) 0.034(2) Uani 1 1 d . . .
N122 N 0.5891(4) 0.8178(4) 0.7258(3) 0.035(2) Uani 1 1 d . . .
C123 C 0.5919(5) 0.7965(5) 0.7739(4) 0.040(2) Uiso 1 1 d . . .
H123 H 0.6154 0.7661 0.7827 0.048 Uiso 1 1 calc R . .
C124 C 0.5549(5) 0.8263(5) 0.8082(4) 0.040(2) Uiso 1 1 d . . .
H124 H 0.5466 0.8200 0.8441 0.047 Uiso 1 1 calc R . .
C125 C 0.5325(5) 0.8674(5) 0.7789(4) 0.033(2) Uiso 1 1 d . . .
C131 C 0.6347(5) 0.8132(5) 0.6867(4) 0.034(2) Uiso 1 1 d . . .
H13A H 0.6053 0.8112 0.6448 0.041 Uiso 1 1 calc R . .
H13B H 0.6433 0.7697 0.6799 0.041 Uiso 1 1 calc R . .
C132 C 0.7140(5) 0.8759(5) 0.7175(4) 0.032(2) Uiso 1 1 d . . .
C133 C 0.7589(5) 0.8866(5) 0.6800(4) 0.032(2) Uiso 1 1 d . . .
H133 H 0.7383 0.8559 0.6367 0.038 Uiso 1 1 calc R . .
C134 C 0.8301(5) 0.9391(5) 0.7045(4) 0.031(2) Uiso 1 1 d . . .
C135 C 0.8617(6) 0.9851(5) 0.7686(4) 0.044(3) Uiso 1 1 d . . .
H135 H 0.9118 1.0223 0.7865 0.053 Uiso 1 1 calc R . .
C136 C 0.8170(6) 0.9745(5) 0.8052(5) 0.045(3) Uiso 1 1 d . . .
H136 H 0.8371 1.0051 0.8483 0.055 Uiso 1 1 calc R . .
C137 C 0.7455(6) 0.9211(5) 0.7800(4) 0.042(2) Uiso 1 1 d . . .
H137 H 0.7167 0.9149 0.8060 0.050 Uiso 1 1 calc R . .
C138 C 0.8748(5) 0.9501(5) 0.6626(4) 0.039(2) Uiso 1 1 d . . .
H13C H 0.8699 0.9043 0.6352 0.047 Uiso 1 1 calc R . .
H13D H 0.8510 0.9706 0.6348 0.047 Uiso 1 1 calc R . .
N141 N 1.0073(4) 0.9710(4) 0.7283(3) 0.035(2) Uani 1 1 d . . .
N142 N 0.9566(4) 0.9951(4) 0.6975(3) 0.037(2) Uani 1 1 d . . .
C143 C 0.9935(6) 1.0644(5) 0.7143(4) 0.040(2) Uiso 1 1 d . . .
H143 H 0.9706 1.0922 0.6989 0.048 Uiso 1 1 calc R . .
C144 C 1.0681(6) 1.0887(6) 0.7561(5) 0.046(3) Uiso 1 1 d . . .
H144 H 1.1069 1.1350 0.7759 0.056 Uiso 1 1 calc R . .
C145 C 1.0735(6) 1.0282(5) 0.7631(4) 0.036(2) Uiso 1 1 d . . .
N151 N 1.1304(4) 0.9517(4) 0.7908(3) 0.035(2) Uani 1 1 d . . .
C152 C 1.1431(6) 1.0202(5) 0.8012(4) 0.037(2) Uiso 1 1 d . . .
C153 C 1.2091(6) 1.0767(6) 0.8449(5) 0.048(3) Uiso 1 1 d . . .
H153 H 1.2128 1.1227 0.8519 0.058 Uiso 1 1 calc R . .
C154 C 1.2713(6) 1.0649(6) 0.8792(5) 0.054(3) Uiso 1 1 d . . .
H154 H 1.3191 1.1023 0.9088 0.064 Uiso 1 1 calc R . .
C155 C 1.2591(6) 0.9953(5) 0.8676(5) 0.043(3) Uiso 1 1 d . . .
H155 H 1.2992 0.9851 0.8907 0.052 Uiso 1 1 calc R . .
C156 C 1.1907(5) 0.9412(5) 0.8235(4) 0.040(2) Uiso 1 1 d . . .
H156 H 1.1857 0.8948 0.8158 0.048 Uiso 1 1 calc R . .
N211 N 0.9808(5) 0.8835(4) 0.8121(4) 0.041(2) Uani 1 1 d . . .
C212 C 0.9067(5) 0.8448(5) 0.8003(4) 0.033(2) Uiso 1 1 d . . .
C213 C 0.8776(6) 0.8518(5) 0.8491(4) 0.040(2) Uiso 1 1 d . . .
H213 H 0.8246 0.8250 0.8402 0.047 Uiso 1 1 calc R . .
C214 C 0.9268(6) 0.8975(6) 0.9092(5) 0.053(3) Uiso 1 1 d . . .
H214 H 0.9083 0.9017 0.9425 0.063 Uiso 1 1 calc R . .
C215 C 1.0013(6) 0.9369(6) 0.9215(5) 0.053(3) Uiso 1 1 d . . .
H215 H 1.0353 0.9694 0.9633 0.064 Uiso 1 1 calc R . .
C216 C 1.0279(6) 0.9291(6) 0.8717(5) 0.047(3) Uiso 1 1 d . . .
H216 H 1.0805 0.9567 0.8803 0.057 Uiso 1 1 calc R . .
N221 N 0.8866(4) 0.8035(4) 0.6904(4) 0.0324(19) Uani 1 1 d . . .
N222 N 0.8277(5) 0.7537(4) 0.6349(4) 0.037(2) Uani 1 1 d . . .
C223 C 0.7672(6) 0.7183(5) 0.6452(4) 0.038(2) Uiso 1 1 d . . .
H223 H 0.7198 0.6818 0.6138 0.045 Uiso 1 1 calc R . .
C224 C 0.7849(6) 0.7438(5) 0.7089(4) 0.040(2) Uiso 1 1 d . . .
H224 H 0.7527 0.7284 0.7302 0.048 Uiso 1 1 calc R . .
C225 C 0.8591(5) 0.7962(5) 0.7362(4) 0.034(2) Uiso 1 1 d . . .
C231 C 0.8342(5) 0.7445(5) 0.5739(4) 0.035(2) Uiso 1 1 d . . .
H23A H 0.8638 0.7907 0.5751 0.042 Uiso 1 1 calc R . .
H23B H 0.7812 0.7255 0.5410 0.042 Uiso 1 1 calc R . .
C232 C 0.8738(5) 0.6967(5) 0.5550(4) 0.029(2) Uiso 1 1 d . . .
C233 C 0.8885(5) 0.6922(5) 0.4995(4) 0.029(2) Uiso 1 1 d . . .
H233 H 0.8735 0.7181 0.4761 0.034 Uiso 1 1 calc R . .
C234 C 0.9252(5) 0.6496(5) 0.4789(4) 0.034(2) Uiso 1 1 d . . .
C235 C 0.9469(5) 0.6123(5) 0.5133(4) 0.034(2) Uiso 1 1 d . . .
H235 H 0.9718 0.5833 0.4990 0.041 Uiso 1 1 calc R . .
C236 C 0.9333(5) 0.6162(5) 0.5679(4) 0.036(2) Uiso 1 1 d . . .
H236 H 0.9480 0.5898 0.5907 0.044 Uiso 1 1 calc R . .
C237 C 0.8972(5) 0.6600(5) 0.5891(4) 0.031(2) Uiso 1 1 d . . .
H237 H 0.8888 0.6643 0.6273 0.037 Uiso 1 1 calc R . .
C238 C 0.9444(5) 0.6463(5) 0.4210(4) 0.038(2) Uiso 1 1 d . . .
H23C H 1.0016 0.6696 0.4346 0.046 Uiso 1 1 calc R . .
H23D H 0.9279 0.5968 0.3939 0.046 Uiso 1 1 calc R . .
N241 N 0.8288(4) 0.6466(4) 0.3480(3) 0.0326(19) Uani 1 1 d . . .
N242 N 0.9074(5) 0.6786(4) 0.3835(3) 0.039(2) Uani 1 1 d . . .
C243 C 0.9384(7) 0.7446(6) 0.3865(5) 0.054(3) Uiso 1 1 d . . .
H243 H 0.9913 0.7768 0.4088 0.065 Uiso 1 1 calc R . .
C244 C 0.8790(6) 0.7556(6) 0.3515(5) 0.052(3) Uiso 1 1 d . . .
H244 H 0.8825 0.7968 0.3442 0.062 Uiso 1 1 calc R . .
C245 C 0.8129(6) 0.6953(5) 0.3287(4) 0.040(2) Uiso 1 1 d . . .
N251 N 0.6881(4) 0.6065(5) 0.2576(3) 0.039(2) Uani 1 1 d . . .
C252 C 0.7333(6) 0.6761(6) 0.2857(5) 0.043(3) Uiso 1 1 d . . .
C253 C 0.7055(6) 0.7252(6) 0.2733(5) 0.058(3) Uiso 1 1 d . . .
H253 H 0.7365 0.7739 0.2944 0.069 Uiso 1 1 calc R . .
C254 C 0.6305(7) 0.6987(6) 0.2288(5) 0.058(3) Uiso 1 1 d . . .
H254 H 0.6097 0.7304 0.2196 0.070 Uiso 1 1 calc R . .
C255 C 0.5868(6) 0.6317(6) 0.1988(5) 0.052(3) Uiso 1 1 d . . .
H255 H 0.5367 0.6159 0.1670 0.062 Uiso 1 1 calc R . .
C256 C 0.6143(6) 0.5833(6) 0.2137(4) 0.042(2) Uiso 1 1 d . . .
H256 H 0.5818 0.5348 0.1935 0.050 Uiso 1 1 calc R . .
N311 N 0.7951(4) 0.4866(4) 0.3284(3) 0.034(2) Uani 1 1 d . . .
C312 C 0.7839(5) 0.4769(5) 0.3794(4) 0.031(2) Uiso 1 1 d . . .
C313 C 0.8223(5) 0.4449(5) 0.4106(4) 0.040(2) Uiso 1 1 d . . .
H313 H 0.8134 0.4386 0.4463 0.047 Uiso 1 1 calc R . .
C314 C 0.8732(6) 0.4222(5) 0.3900(5) 0.047(3) Uiso 1 1 d . . .
H314 H 0.9000 0.4003 0.4114 0.056 Uiso 1 1 calc R . .
C315 C 0.8850(6) 0.4315(5) 0.3386(4) 0.041(2) Uiso 1 1 d . . .
H315 H 0.9210 0.4170 0.3244 0.049 Uiso 1 1 calc R . .
C316 C 0.8442(5) 0.4622(5) 0.3068(4) 0.038(2) Uiso 1 1 d . . .
H316 H 0.8505 0.4662 0.2697 0.045 Uiso 1 1 calc R . .
N321 N 0.6942(4) 0.5322(4) 0.3642(3) 0.0307(19) Uani 1 1 d . . .
N322 N 0.6526(4) 0.5562(4) 0.3969(3) 0.035(2) Uani 1 1 d . . .
C323 C 0.6623(5) 0.5422(5) 0.4489(4) 0.036(2) Uiso 1 1 d . . .
H323 H 0.6385 0.5531 0.4781 0.043 Uiso 1 1 calc R . .
C324 C 0.7133(5) 0.5088(5) 0.4529(4) 0.034(2) Uiso 1 1 d . . .
H324 H 0.7317 0.4924 0.4844 0.040 Uiso 1 1 calc R . .
C325 C 0.7307(5) 0.5053(5) 0.3987(4) 0.032(2) Uiso 1 1 d . . .
C331 C 0.5990(5) 0.5863(5) 0.3726(4) 0.031(2) Uiso 1 1 d . . .
H33A H 0.6229 0.6160 0.3524 0.038 Uiso 1 1 calc R . .
H33B H 0.5927 0.6167 0.4087 0.038 Uiso 1 1 calc R . .
C332 C 0.5194(5) 0.5330(5) 0.3253(4) 0.027(2) Uiso 1 1 d . . .
C333 C 0.4821(5) 0.5451(5) 0.2743(4) 0.030(2) Uiso 1 1 d . . .
H333 H 0.5072 0.5867 0.2695 0.036 Uiso 1 1 calc R . .
C334 C 0.4074(5) 0.4971(5) 0.2291(4) 0.031(2) Uiso 1 1 d . . .
C335 C 0.3721(5) 0.4362(5) 0.2354(4) 0.037(2) Uiso 1 1 d . . .
H335 H 0.3235 0.4019 0.2039 0.044 Uiso 1 1 calc R . .
C336 C 0.4077(5) 0.4250(5) 0.2877(4) 0.040(2) Uiso 1 1 d . . .
H336 H 0.3817 0.3841 0.2932 0.047 Uiso 1 1 calc R . .
C337 C 0.4817(5) 0.4732(5) 0.3330(4) 0.033(2) Uiso 1 1 d . . .
H337 H 0.5057 0.4648 0.3687 0.040 Uiso 1 1 calc R . .
C338 C 0.3732(5) 0.5138(5) 0.1734(4) 0.036(2) Uiso 1 1 d . . .
H33C H 0.3874 0.5647 0.1884 0.043 Uiso 1 1 calc R . .
H33D H 0.3974 0.5018 0.1425 0.043 Uiso 1 1 calc R . .
N341 N 0.2390(4) 0.4965(4) 0.1670(3) 0.038(2) Uani 1 1 d . . .
N342 N 0.2887(4) 0.4778(4) 0.1408(3) 0.037(2) Uani 1 1 d . . .
C343 C 0.2484(6) 0.4225(5) 0.0836(5) 0.041(2) Uiso 1 1 d . . .
H343 H 0.2703 0.4009 0.0570 0.049 Uiso 1 1 calc R . .
C344 C 0.1699(6) 0.4039(5) 0.0718(4) 0.041(2) Uiso 1 1 d . . .
H344 H 0.1270 0.3673 0.0359 0.049 Uiso 1 1 calc R . .
C345 C 0.1674(5) 0.4514(5) 0.1249(4) 0.026(2) Uiso 1 1 d . . .
N351 N 0.1171(4) 0.5135(4) 0.1907(3) 0.034(2) Uani 1 1 d . . .
C352 C 0.0993(5) 0.4546(5) 0.1393(4) 0.030(2) Uiso 1 1 d . . .
C353 C 0.0254(5) 0.4034(5) 0.1066(4) 0.039(2) Uiso 1 1 d . . .
H353 H 0.0152 0.3634 0.0715 0.046 Uiso 1 1 calc R . .
C354 C -0.0348(6) 0.4106(5) 0.1255(4) 0.038(2) Uiso 1 1 d . . .
H354 H -0.0865 0.3757 0.1039 0.045 Uiso 1 1 calc R . .
C355 C -0.0167(6) 0.4706(5) 0.1770(4) 0.041(2) Uiso 1 1 d . . .
H355 H -0.0565 0.4770 0.1908 0.049 Uiso 1 1 calc R . .
C356 C 0.0561(5) 0.5191(5) 0.2071(4) 0.035(2) Uiso 1 1 d . . .
H356 H 0.0663 0.5596 0.2417 0.042 Uiso 1 1 calc R . .
N411 N 0.2116(4) 0.6228(4) 0.1545(3) 0.035(2) Uani 1 1 d . . .
C412 C 0.1726(5) 0.6651(5) 0.1587(4) 0.032(2) Uiso 1 1 d . . .
C413 C 0.1492(5) 0.6885(5) 0.1116(4) 0.037(2) Uiso 1 1 d . . .
H413 H 0.1213 0.7174 0.1158 0.045 Uiso 1 1 calc R . .
C414 C 0.1665(5) 0.6699(5) 0.0589(4) 0.043(3) Uiso 1 1 d . . .
H414 H 0.1514 0.6860 0.0264 0.052 Uiso 1 1 calc R . .
C415 C 0.2071(5) 0.6261(5) 0.0540(4) 0.042(2) Uiso 1 1 d . . .
H415 H 0.2199 0.6118 0.0181 0.050 Uiso 1 1 calc R . .
C416 C 0.2278(5) 0.6047(5) 0.1025(4) 0.039(2) Uiso 1 1 d . . .
H416 H 0.2552 0.5753 0.0990 0.047 Uiso 1 1 calc R . .
N421 N 0.1984(4) 0.6723(4) 0.2660(3) 0.035(2) Uani 1 1 d . . .
N422 N 0.1762(4) 0.6976(4) 0.3140(3) 0.037(2) Uani 1 1 d . . .
C423 C 0.1253(6) 0.7268(5) 0.2964(4) 0.042(2) Uiso 1 1 d . . .
H423 H 0.1030 0.7491 0.3222 0.051 Uiso 1 1 calc R . .
C424 C 0.1122(6) 0.7180(5) 0.2342(4) 0.041(2) Uiso 1 1 d . . .
H424 H 0.0786 0.7317 0.2084 0.050 Uiso 1 1 calc R . .
C425 C 0.1593(5) 0.6844(5) 0.2172(4) 0.032(2) Uiso 1 1 d . . .
C431 C 0.2200(5) 0.7074(5) 0.3781(4) 0.041(2) Uiso 1 1 d . . .
H43A H 0.2282 0.6646 0.3771 0.049 Uiso 1 1 calc R . .
H43B H 0.1889 0.7145 0.4042 0.049 Uiso 1 1 calc R . .
C432 C 0.2980(5) 0.7686(5) 0.4084(4) 0.032(2) Uiso 1 1 d . . .
C433 C 0.3636(5) 0.7629(5) 0.4438(4) 0.032(2) Uiso 1 1 d . . .
H433 H 0.3588 0.7193 0.4463 0.038 Uiso 1 1 calc R . .
C434 C 0.4351(5) 0.8183(5) 0.4752(4) 0.028(2) Uiso 1 1 d . . .
C435 C 0.4443(6) 0.8830(5) 0.4724(4) 0.037(2) Uiso 1 1 d . . .
H435 H 0.4931 0.9219 0.4949 0.045 Uiso 1 1 calc R . .
C436 C 0.3791(5) 0.8887(5) 0.4353(4) 0.041(2) Uiso 1 1 d . . .
H436 H 0.3843 0.9319 0.4316 0.050 Uiso 1 1 calc R . .
C437 C 0.3080(5) 0.8334(5) 0.4044(4) 0.037(2) Uiso 1 1 d . . .
H437 H 0.2647 0.8388 0.3797 0.044 Uiso 1 1 calc R . .
C438 C 0.5043(5) 0.8080(5) 0.5148(4) 0.038(2) Uiso 1 1 d . . .
H43C H 0.4878 0.7856 0.5425 0.046 Uiso 1 1 calc R . .
H43D H 0.5184 0.7761 0.4860 0.046 Uiso 1 1 calc R . .
N441 N 0.5824(4) 0.9143(4) 0.6115(3) 0.0316(19) Uani 1 1 d . . .
N442 N 0.5726(4) 0.8724(4) 0.5536(3) 0.035(2) Uani 1 1 d . . .
C443 C 0.6324(5) 0.9033(5) 0.5377(4) 0.037(2) Uiso 1 1 d . . .
H443 H 0.6379 0.8845 0.4989 0.044 Uiso 1 1 calc R . .
C444 C 0.6822(5) 0.9643(5) 0.5853(4) 0.035(2) Uiso 1 1 d . . .
H444 H 0.7291 0.9965 0.5874 0.042 Uiso 1 1 calc R . .
C445 C 0.6494(5) 0.9700(5) 0.6313(4) 0.031(2) Uiso 1 1 d . . .
N451 N 0.6320(4) 1.0096(4) 0.7279(3) 0.037(2) Uani 1 1 d . . .
C452 C 0.6790(5) 1.0223(5) 0.6953(4) 0.036(2) Uiso 1 1 d . . .
C453 C 0.7508(6) 1.0760(5) 0.7213(5) 0.047(3) Uiso 1 1 d . . .
H453 H 0.7808 1.0831 0.6963 0.056 Uiso 1 1 calc R . .
C454 C 0.7801(7) 1.1204(6) 0.7850(5) 0.058(3) Uiso 1 1 d . . .
H454 H 0.8302 1.1578 0.8042 0.069 Uiso 1 1 calc R . .
C455 C 0.7335(6) 1.1083(6) 0.8196(5) 0.057(3) Uiso 1 1 d . . .
H455 H 0.7513 1.1370 0.8631 0.068 Uiso 1 1 calc R . .
C456 C 0.6609(6) 1.0535(6) 0.7891(5) 0.052(3) Uiso 1 1 d . . .
H456 H 0.6291 1.0462 0.8129 0.062 Uiso 1 1 calc R . .
N511 N 0.4598(4) 0.9740(4) 0.6323(3) 0.038(2) Uani 1 1 d . . .
C512 C 0.3856(5) 0.9379(5) 0.5979(4) 0.030(2) Uiso 1 1 d . . .
C513 C 0.3344(6) 0.9670(5) 0.5725(4) 0.043(3) Uiso 1 1 d . . .
H513 H 0.2805 0.9396 0.5478 0.052 Uiso 1 1 calc R . .
C514 C 0.3681(6) 1.0375(6) 0.5861(5) 0.054(3) Uiso 1 1 d . . .
H514 H 0.3360 1.0593 0.5709 0.065 Uiso 1 1 calc R . .
C515 C 0.4433(6) 1.0756(6) 0.6194(5) 0.058(3) Uiso 1 1 d . . .
H515 H 0.4652 1.1237 0.6273 0.070 Uiso 1 1 calc R . .
C516 C 0.4909(6) 1.0430(6) 0.6434(5) 0.049(3) Uiso 1 1 d . . .
H516 H 0.5451 1.0698 0.6676 0.059 Uiso 1 1 calc R . .
N521 N 0.4060(4) 0.8369(4) 0.6103(3) 0.033(2) Uani 1 1 d . . .
N522 N 0.3545(5) 0.8628(6) 0.5847(4) 0.067(3) Uani 1 1 d . . .
C523 C 0.2813(6) 0.8089(6) 0.5484(5) 0.046(3) Uiso 1 1 d . . .
H523 H 0.2355 0.8124 0.5255 0.055 Uiso 1 1 calc R . .
C524 C 0.2886(6) 0.7502(6) 0.5522(4) 0.047(3) Uiso 1 1 d . . .
H524 H 0.2482 0.7046 0.5326 0.056 Uiso 1 1 calc R . .
C525 C 0.3628(5) 0.7681(4) 0.5887(4) 0.0184(18) Uiso 1 1 d . . .
C531 C 0.3951(5) 0.7228(5) 0.6081(4) 0.040(2) Uiso 1 1 d . . .
H531 H 0.4213 0.7008 0.5865 0.048 Uiso 1 1 calc R . .
C532 C 0.3840(5) 0.7131(5) 0.6657(4) 0.032(2) Uiso 1 1 d . . .
C533 C 0.4119(5) 0.6697(5) 0.6881(4) 0.034(2) Uiso 1 1 d . . .
H533 H 0.4365 0.6458 0.6662 0.041 Uiso 1 1 calc R . .
C534 C 0.4048(5) 0.6603(5) 0.7424(4) 0.038(2) Uiso 1 1 d . . .
C535 C 0.3658(5) 0.6951(5) 0.7731(5) 0.042(2) Uiso 1 1 d . . .
H535 H 0.3596 0.6894 0.8098 0.050 Uiso 1 1 calc R . .
C536 C 0.3371(6) 0.7368(5) 0.7497(4) 0.041(2) Uiso 1 1 d . . .
H536 H 0.3108 0.7594 0.7706 0.049 Uiso 1 1 calc R . .
C537 C 0.3453(5) 0.7471(5) 0.6966(4) 0.038(2) Uiso 1 1 d . . .
H537 H 0.3252 0.7764 0.6813 0.046 Uiso 1 1 calc R . .
N541 N 0.6560(5) 0.4524(4) 0.2050(4) 0.039(2) Uani 1 1 d . . .
N542 N 0.5842(5) 0.4013(4) 0.1853(4) 0.040(2) Uani 1 1 d . . .
C543 C 0.5521(6) 0.3652(6) 0.1214(5) 0.046(3) Uiso 1 1 d . . .
H543 H 0.5031 0.3268 0.0972 0.056 Uiso 1 1 calc R . .
C544 C 0.6052(5) 0.3958(5) 0.0994(5) 0.041(2) Uiso 1 1 d . . .
H544 H 0.5997 0.3831 0.0564 0.050 Uiso 1 1 calc R . .
C545 C 0.6676(5) 0.4481(5) 0.1504(4) 0.032(2) Uiso 1 1 d . . .
N551 N 0.7926(5) 0.5431(4) 0.2147(4) 0.037(2) Uani 1 1 d . . .
C552 C 0.7419(5) 0.4968(5) 0.1555(4) 0.032(2) Uiso 1 1 d . . .
C553 C 0.7592(6) 0.4977(5) 0.1029(5) 0.041(2) Uiso 1 1 d . . .
H553 H 0.7233 0.4658 0.0615 0.050 Uiso 1 1 calc R . .
C554 C 0.8299(6) 0.5462(5) 0.1121(5) 0.045(3) Uiso 1 1 d . . .
H554 H 0.8426 0.5478 0.0766 0.054 Uiso 1 1 calc R . .
C555 C 0.8820(6) 0.5921(6) 0.1712(5) 0.048(3) Uiso 1 1 d . . .
H555 H 0.9311 0.6249 0.1774 0.057 Uiso 1 1 calc R . .
C556 C 0.8609(6) 0.5893(5) 0.2232(5) 0.041(2) Uiso 1 1 d . . .
H556 H 0.8961 0.6211 0.2649 0.049 Uiso 1 1 calc R . .
N611 N 1.0355(4) 0.8526(4) 0.6458(3) 0.038(2) Uani 1 1 d . . .
C612 C 1.0733(5) 0.8090(5) 0.6386(4) 0.034(2) Uiso 1 1 d . . .
C613 C 1.0982(5) 0.7956(5) 0.5876(4) 0.035(2) Uiso 1 1 d . . .
H613 H 1.1242 0.7652 0.5824 0.042 Uiso 1 1 calc R . .
C614 C 1.0850(5) 0.8262(5) 0.5463(5) 0.042(2) Uiso 1 1 d . . .
H614 H 1.1016 0.8168 0.5119 0.050 Uiso 1 1 calc R . .
C615 C 1.0473(5) 0.8715(5) 0.5531(4) 0.041(2) Uiso 1 1 d . . .
H615 H 1.0381 0.8939 0.5247 0.049 Uiso 1 1 calc R . .
C616 C 1.0237(6) 0.8820(5) 0.6049(5) 0.046(3) Uiso 1 1 d . . .
H616 H 0.9976 0.9122 0.6107 0.055 Uiso 1 1 calc R . .
N621 N 1.0576(4) 0.7915(4) 0.7305(3) 0.034(2) Uani 1 1 d . . .
N622 N 1.0861(5) 0.7631(4) 0.7700(4) 0.042(2) Uani 1 1 d . . .
C623 C 1.1316(6) 0.7324(5) 0.7485(5) 0.047(3) Uiso 1 1 d . . .
H623 H 1.1562 0.7075 0.7671 0.057 Uiso 1 1 calc R . .
C624 C 1.1353(5) 0.7438(5) 0.6971(4) 0.039(2) Uiso 1 1 d . . .
H624 H 1.1638 0.7298 0.6730 0.046 Uiso 1 1 calc R . .
C625 C 1.0881(5) 0.7810(5) 0.6852(4) 0.028(2) Uiso 1 1 d . . .
C631 C 1.0617(5) 0.7591(5) 0.8218(4) 0.041(2) Uiso 1 1 d . . .
H63C H 1.0656 0.8056 0.8465 0.050 Uiso 1 1 calc R . .
H63D H 1.0982 0.7473 0.8501 0.050 Uiso 1 1 calc R . .
C632 C 0.9811(5) 0.7074(5) 0.8019(4) 0.035(2) Uiso 1 1 d . . .
C633 C 0.9465(6) 0.6434(5) 0.7490(4) 0.040(2) Uiso 1 1 d . . .
H633 H 0.9764 0.6326 0.7251 0.048 Uiso 1 1 calc R . .
C635 C 0.8272(5) 0.6125(5) 0.7651(4) 0.036(2) Uiso 1 1 d . . .
H635 H 0.7749 0.5809 0.7527 0.043 Uiso 1 1 calc R . .
C636 C 0.8600(6) 0.6750(5) 0.8174(5) 0.044(3) Uiso 1 1 d . . .
H636 H 0.8291 0.6863 0.8401 0.053 Uiso 1 1 calc R . .
C637 C 0.9354(6) 0.7205(5) 0.8370(5) 0.043(3) Uiso 1 1 d . . .
H637 H 0.9572 0.7614 0.8746 0.051 Uiso 1 1 calc R . .
N641 N 0.2678(4) 0.5607(4) 0.3180(3) 0.039(2) Uani 1 1 d . . .
N642 N 0.2407(5) 0.5158(4) 0.3448(3) 0.042(2) Uani 1 1 d . . .
C643 C 0.3002(6) 0.5159(5) 0.3899(5) 0.044(3) Uiso 1 1 d . . .
H643 H 0.2952 0.4880 0.4140 0.053 Uiso 1 1 calc R . .
C644 C 0.3683(6) 0.5627(5) 0.3950(5) 0.046(3) Uiso 1 1 d . . .
H644 H 0.4196 0.5747 0.4232 0.056 Uiso 1 1 calc R . .
C645 C 0.3457(5) 0.5895(5) 0.3488(4) 0.035(2) Uiso 1 1 d . . .
N651 N 0.3544(5) 0.6489(4) 0.2792(3) 0.041(2) Uani 1 1 d . . .
C652 C 0.3924(5) 0.6415(5) 0.3312(4) 0.033(2) Uiso 1 1 d . . .
C653 C 0.4722(6) 0.6795(5) 0.3648(5) 0.042(2) Uiso 1 1 d . . .
H653 H 0.4984 0.6735 0.4014 0.050 Uiso 1 1 calc R . .
C654 C 0.5129(6) 0.7259(5) 0.3443(5) 0.048(3) Uiso 1 1 d . . .
H654 H 0.5674 0.7524 0.3669 0.057 Uiso 1 1 calc R . .
C655 C 0.4748(6) 0.7339(5) 0.2911(5) 0.048(3) Uiso 1 1 d . . .
H655 H 0.5023 0.7649 0.2758 0.058 Uiso 1 1 calc R . .
C656 C 0.3949(6) 0.6954(5) 0.2605(5) 0.043(3) Uiso 1 1 d . . .
H656 H 0.3676 0.7020 0.2247 0.051 Uiso 1 1 calc R . .
B10 B 0.4689(8) 0.3687(7) 0.4474(6) 0.048(3) Uani 1 1 d D . .
F11 F 0.4109(7) 0.3544(6) 0.3920(5) 0.075(3) Uiso 0.617(11) 1 d PDU A 1
F11' F 0.4411(12) 0.3436(9) 0.3799(6) 0.073(5) Uiso 0.383(11) 1 d PDU A 2
F12 F 0.4787(5) 0.3122(4) 0.4544(4) 0.097(3) Uani 1 1 d . A .
F13 F 0.5376(4) 0.4206(4) 0.4611(4) 0.095(2) Uani 1 1 d . A .
F14 F 0.4499(7) 0.3939(6) 0.4996(5) 0.066(3) Uiso 0.617(11) 1 d PDU A 1
F14' F 0.4106(10) 0.3861(9) 0.4586(10) 0.074(4) Uiso 0.383(11) 1 d PDU A 2
B20 B 0.6001(7) 0.3875(8) 0.9307(6) 0.041(3) Uani 1 1 d . . .
F21 F 0.5768(4) 0.3477(3) 0.8662(3) 0.0617(18) Uani 1 1 d . . .
F22 F 0.6583(4) 0.4514(3) 0.9480(3) 0.0592(17) Uani 1 1 d . . .
F23 F 0.6269(4) 0.3522(3) 0.9654(3) 0.0593(18) Uani 1 1 d . . .
F24 F 0.5373(4) 0.3965(4) 0.9423(3) 0.075(2) Uani 1 1 d . . .
B30 B 0.8683(8) 0.1055(7) 0.5787(6) 0.046(3) Uani 1 1 d . . .
F31 F 0.8590(4) 0.1051(4) 0.6339(3) 0.067(2) Uani 1 1 d . . .
F32 F 0.8122(4) 0.0456(4) 0.5289(3) 0.076(2) Uani 1 1 d . . .
F33 F 0.8616(3) 0.1643(3) 0.5699(3) 0.0537(17) Uani 1 1 d . . .
F34 F 0.9414(3) 0.1074(3) 0.5821(3) 0.0581(17) Uani 1 1 d . . .
B40 B 0.8491(12) 0.1865(10) -0.0011(8) 0.082(5) Uani 1 1 d D . .
F41 F 0.8830(11) 0.1468(8) 0.0227(7) 0.092(4) Uiso 0.59(3) 1 d PDU B 1
F41' F 0.8535(15) 0.1398(10) 0.0299(9) 0.083(5) Uiso 0.41(3) 1 d PDU B 2
F42 F 0.8791(5) 0.1913(5) -0.0459(4) 0.122(3) Uani 1 1 d . B .
F43 F 0.7665(5) 0.1587(5) -0.0316(3) 0.103(3) Uani 1 1 d . B .
F44 F 0.8590(11) 0.2482(7) 0.0440(5) 0.071(4) Uiso 0.59(3) 1 d PDU B 1
F44' F 0.8934(15) 0.2524(8) 0.0430(8) 0.076(4) Uiso 0.41(3) 1 d PDU B 2
B50 B 0.2788(9) 0.2023(8) 0.5341(6) 0.056(4) Uani 1 1 d . . .
F51 F 0.2311(4) 0.1570(4) 0.4739(3) 0.083(2) Uani 1 1 d . . .
F52 F 0.3021(3) 0.1658(3) 0.5696(2) 0.0510(16) Uani 1 1 d . . .
F53 F 0.2520(4) 0.2464(4) 0.5629(3) 0.092(3) Uani 1 1 d . . .
F54 F 0.3467(5) 0.2443(4) 0.5291(4) 0.097(3) Uani 1 1 d . . .
B60 B 0.8936(7) 0.4107(6) 0.5654(5) 0.035(3) Uani 1 1 d . . .
F61 F 0.9226(4) 0.4182(4) 0.6274(3) 0.0652(19) Uani 1 1 d . . .
F62 F 0.8838(3) 0.3459(3) 0.5253(3) 0.0675(19) Uani 1 1 d . . .
F63 F 0.8187(3) 0.4132(3) 0.5503(2) 0.0536(17) Uani 1 1 d . . .
F64 F 0.9430(3) 0.4623(3) 0.5547(3) 0.0625(18) Uani 1 1 d . . .
B70 B 0.4659(8) 0.1531(9) 0.0215(7) 0.056(4) Uani 1 1 d . . .
F71 F 0.4308(4) 0.0806(4) 0.0064(4) 0.092(2) Uani 1 1 d . . .
F72 F 0.4840(5) 0.1597(5) -0.0290(3) 0.102(3) Uani 1 1 d . . .
F73 F 0.5314(4) 0.1801(4) 0.0738(3) 0.074(2) Uani 1 1 d . . .
F74 F 0.4147(4) 0.1806(4) 0.0309(3) 0.092(2) Uani 1 1 d . . .
B80 B 0.8106(14) 0.7166(11) 0.1192(12) 0.113(7) Uani 1 1 d D . .
F81 F 0.7753(7) 0.6908(8) 0.1551(5) 0.181(6) Uani 1 1 d . C .
F82 F 0.7906(6) 0.6670(4) 0.0634(4) 0.117(3) Uani 1 1 d . C .
F83 F 0.7751(11) 0.7628(9) 0.1237(9) 0.100(5) Uiso 0.489(16) 1 d PDU C 1
F83' F 0.8082(10) 0.7755(8) 0.1044(8) 0.094(4) Uiso 0.511(16) 1 d PDU C 2
F84 F 0.8963(9) 0.7410(10) 0.1397(11) 0.112(5) Uiso 0.489(16) 1 d PDU C 1
F84' F 0.8874(10) 0.7439(10) 0.1698(9) 0.110(5) Uiso 0.511(16) 1 d PDU C 2
N1 N 0.166(2) 0.0798(18) 0.6496(16) 0.159(9) Uiso 0.499(16) 1 d PDU D 1
C2 C 0.138(3) 0.069(2) 0.5935(19) 0.103(7) Uiso 0.499(16) 1 d PDU D 1
C3 C 0.1214(17) 0.0774(15) 0.5287(14) 0.077(6) Uiso 0.499(16) 1 d PDU D 1
H3A H 0.1710 0.0973 0.5242 0.115 Uiso 0.499(16) 1 calc PR D 1
H3B H 0.0941 0.1084 0.5273 0.115 Uiso 0.499(16) 1 calc PR D 1
H3C H 0.0889 0.0316 0.4941 0.115 Uiso 0.499(16) 1 calc PR D 1
N1' N 0.081(2) 0.0436(17) 0.6035(16) 0.152(9) Uiso 0.501(16) 1 d PDU D 2
C2' C 0.104(2) 0.057(2) 0.5622(16) 0.102(7) Uiso 0.501(16) 1 d PDU D 2
C3' C 0.0861(17) 0.0456(16) 0.4909(13) 0.079(6) Uiso 0.501(16) 1 d PDU D 2
H3'A H 0.1347 0.0688 0.4863 0.118 Uiso 0.501(16) 1 calc PR D 2
H3'B H 0.0489 0.0654 0.4772 0.118 Uiso 0.501(16) 1 calc PR D 2
H3'C H 0.0639 -0.0044 0.4647 0.118 Uiso 0.501(16) 1 calc PR D 2
N11 N 0.2750(9) 0.8901(8) 0.6991(7) 0.147(5) Uiso 1 1 d . . .
C12 C 0.2574(9) 0.9418(9) 0.6961(7) 0.096(5) Uiso 1 1 d . . .
C13 C 0.2452(8) 0.9955(8) 0.6913(6) 0.095(5) Uiso 1 1 d . . .
H13E H 0.2064 1.0014 0.7090 0.142 Uiso 1 1 calc R . .
H13F H 0.2258 0.9886 0.6466 0.142 Uiso 1 1 calc R . .
H13G H 0.2941 1.0373 0.7146 0.142 Uiso 1 1 calc R . .
N21 N 0.7239(8) 0.1544(7) 0.1180(6) 0.118(5) Uani 1 1 d D . .
C22 C 0.6768(8) 0.1235(7) 0.0686(6) 0.070(4) Uani 1 1 d D . .
C23 C 0.6187(7) 0.0849(7) 0.0027(5) 0.083(4) Uani 1 1 d D . .
H23E H 0.5849 0.1093 -0.0062 0.125 Uiso 1 1 calc R . .
H23F H 0.5870 0.0378 -0.0027 0.125 Uiso 1 1 calc R . .
H23G H 0.6458 0.0820 -0.0267 0.125 Uiso 1 1 calc R . .
N31 N 0.8080(6) 0.3601(5) 0.1654(4) 0.059(3) Uani 1 1 d D . .
C32 C 0.7593(6) 0.3246(6) 0.1174(5) 0.048(3) Uani 1 1 d D . .
C33 C 0.6964(6) 0.2775(6) 0.0562(5) 0.066(4) Uani 1 1 d D . .
H33E H 0.7144 0.2458 0.0321 0.099 Uiso 1 1 calc R . .
H33F H 0.6813 0.3047 0.0326 0.099 Uiso 1 1 calc R . .
H33G H 0.6513 0.2503 0.0629 0.099 Uiso 1 1 calc R . .
N41 N 0.4003(7) 0.1591(7) 0.8146(6) 0.101(4) Uiso 1 1 d . . .
C42 C 0.4022(8) 0.1998(8) 0.8598(7) 0.092(4) Uiso 1 1 d . . .
C43 C 0.3991(9) 0.2509(8) 0.9131(7) 0.108(5) Uiso 1 1 d . . .
H43E H 0.4451 0.2947 0.9299 0.162 Uiso 1 1 calc R . .
H43F H 0.3982 0.2329 0.9464 0.162 Uiso 1 1 calc R . .
H43G H 0.3518 0.2590 0.8986 0.162 Uiso 1 1 calc R . .
N51 N 0.286(8) 0.011(7) 0.051(7) 0.37(8) Uiso 0.33(5) 1 d PD E 1
C52 C 0.253(4) 0.045(3) 0.041(3) 0.12(3) Uiso 0.33(5) 1 d PD E 1
C53 C 0.191(4) 0.067(4) 0.015(4) 0.12(2) Uiso 0.33(5) 1 d PD E 1
H53C H 0.2124 0.1178 0.0296 0.175 Uiso 0.33(5) 1 calc PR E 1
H53D H 0.1494 0.0519 0.0308 0.175 Uiso 0.33(5) 1 calc PR E 1
H53E H 0.1694 0.0457 -0.0310 0.175 Uiso 0.33(5) 1 calc PR E 1
N51' N 0.1777(12) 0.0733(11) -0.0056(10) 0.082(8) Uiso 0.67(5) 1 d PD E 2
C52' C 0.2209(11) 0.0511(10) 0.0163(9) 0.052(8) Uiso 0.67(5) 1 d PD E 2
C53' C 0.2738(14) 0.0193(13) 0.0411(12) 0.070(8) Uiso 0.67(5) 1 d PD E 2
H53F H 0.2490 -0.0113 0.0595 0.106 Uiso 0.67(5) 1 calc PR E 2
H53G H 0.3231 0.0563 0.0736 0.106 Uiso 0.67(5) 1 calc PR E 2
H53H H 0.2841 -0.0078 0.0064 0.106 Uiso 0.67(5) 1 calc PR E 2
N61 N 0.0967(9) 0.2263(9) 1.0253(8) 0.145(6) Uiso 1 1 d . . .
C62 C 0.0580(14) 0.1867(13) 0.9707(12) 0.161(8) Uiso 1 1 d . . .
C63 C 0.0231(17) 0.1340(15) 0.9116(13) 0.268(14) Uiso 1 1 d . . .
H63E H 0.0073 0.1527 0.8798 0.402 Uiso 1 1 calc R . .
H63F H -0.0230 0.0978 0.9095 0.402 Uiso 1 1 calc R . .
H63G H 0.0600 0.1140 0.9034 0.402 Uiso 1 1 calc R . .
N71 N 0.4359(14) 0.4303(15) 0.0669(8) 0.056(4) Uiso 0.63(4) 1 d PDU F 1
N71' N 0.405(3) 0.399(2) 0.0493(19) 0.057(5) Uiso 0.37(4) 1 d PDU F 2
C72 C 0.4106(8) 0.4270(7) 0.0157(6) 0.070(4) Uani 1 1 d D . .
C73 C 0.3925(7) 0.4373(6) -0.0431(5) 0.061(3) Uani 1 1 d . F .
H73A H 0.4226 0.4211 -0.0663 0.091 Uiso 1 1 calc R . .
H73B H 0.4060 0.4870 -0.0339 0.091 Uiso 1 1 calc R . .
H73C H 0.3366 0.4109 -0.0689 0.091 Uiso 1 1 calc R . .
N81 N 0.620(2) 0.1878(16) 0.7843(13) 0.084(6) Uiso 0.49(4) 1 d PDU G 1
N81' N 0.577(2) 0.1669(15) 0.7721(9) 0.080(6) Uiso 0.51(4) 1 d PDU G 2
C82 C 0.6010(10) 0.1834(7) 0.8258(7) 0.085(5) Uani 1 1 d D . .
C83 C 0.6043(8) 0.1958(7) 0.8915(6) 0.090(5) Uani 1 1 d . G .
H83A H 0.5512 0.1762 0.8903 0.135 Uiso 1 1 calc R . .
H83B H 0.6284 0.2460 0.9171 0.135 Uiso 1 1 calc R . .
H83C H 0.6352 0.1733 0.9102 0.135 Uiso 1 1 calc R . .
N91 N 0.2920(6) 0.2604(6) 0.1476(6) 0.072(3) Uani 1 1 d . . .
C92 C 0.2910(8) 0.2569(7) 0.0994(7) 0.067(4) Uani 1 1 d . . .
C93 C 0.2849(8) 0.2505(7) 0.0346(7) 0.092(5) Uani 1 1 d . . .
H93A H 0.2945 0.2100 0.0143 0.139 Uiso 1 1 calc R . .
H93B H 0.3236 0.2928 0.0367 0.139 Uiso 1 1 calc R . .
H93C H 0.2324 0.2445 0.0099 0.139 Uiso 1 1 calc R . .
O1 O 0.9833(7) 0.7022(9) 0.0916(6) 0.196(7) Uani 1 1 d . . .
C5 C 0.9726(8) 0.5370(7) 0.0328(6) 0.087(4) Uiso 1 1 d . . .
C6 C 1.0000 0.5000 0.0000 0.135(9) Uiso 1 2 d S . .

loop_
_atom_site_aniso_label
_atom_site_aniso_U_11
_atom_site_aniso_U_22
_atom_site_aniso_U_33
_atom_site_aniso_U_23
_atom_site_aniso_U_13
_atom_site_aniso_U_12
Zn1 0.0397(7) 0.0423(8) 0.0331(7) 0.0200(6) 0.0221(6) 0.0248(6)
Zn2 0.0358(7) 0.0454(8) 0.0338(7) 0.0219(6) 0.0201(6) 0.0258(7)
Zn3 0.0407(7) 0.0465(8) 0.0343(7) 0.0231(6) 0.0240(6) 0.0280(7)
Zn4 0.0364(7) 0.0449(8) 0.0316(6) 0.0185(6) 0.0166(6) 0.0230(7)
N111 0.054(6) 0.062(6) 0.034(5) 0.030(5) 0.029(4) 0.037(5)
N121 0.040(5) 0.047(6) 0.025(4) 0.017(4) 0.015(4) 0.024(5)
N122 0.041(5) 0.044(6) 0.046(5) 0.027(4) 0.025(4) 0.032(5)
N141 0.033(5) 0.043(6) 0.037(5) 0.015(4) 0.018(4) 0.023(5)
N142 0.030(5) 0.048(6) 0.043(5) 0.025(5) 0.011(4) 0.023(5)
N151 0.051(5) 0.034(5) 0.033(5) 0.016(4) 0.023(4) 0.026(5)
N211 0.048(6) 0.038(6) 0.038(5) 0.014(5) 0.014(4) 0.022(5)
N221 0.036(5) 0.042(6) 0.039(5) 0.026(5) 0.023(4) 0.024(5)
N222 0.047(5) 0.046(6) 0.046(5) 0.026(5) 0.031(5) 0.035(5)
N241 0.034(5) 0.047(6) 0.029(4) 0.018(4) 0.019(4) 0.023(5)
N242 0.045(6) 0.048(6) 0.030(5) 0.017(4) 0.022(4) 0.019(5)
N251 0.042(5) 0.068(7) 0.026(4) 0.025(5) 0.024(4) 0.032(5)
N311 0.026(4) 0.056(6) 0.040(5) 0.024(4) 0.023(4) 0.029(4)
N321 0.033(5) 0.045(5) 0.030(4) 0.021(4) 0.019(4) 0.024(4)
N322 0.035(5) 0.060(6) 0.028(4) 0.020(4) 0.019(4) 0.035(5)
N341 0.040(5) 0.070(7) 0.039(5) 0.038(5) 0.029(4) 0.042(5)
N342 0.033(5) 0.060(6) 0.035(5) 0.026(5) 0.016(4) 0.032(5)
N351 0.039(5) 0.046(6) 0.035(5) 0.022(4) 0.019(4) 0.027(5)
N411 0.039(5) 0.046(6) 0.031(4) 0.015(4) 0.021(4) 0.027(5)
N421 0.040(5) 0.044(6) 0.028(4) 0.014(4) 0.023(4) 0.016(5)
N422 0.043(5) 0.050(6) 0.035(5) 0.019(4) 0.026(4) 0.031(5)
N441 0.027(4) 0.040(5) 0.038(5) 0.021(4) 0.015(4) 0.019(4)
N442 0.039(5) 0.054(6) 0.032(5) 0.021(4) 0.024(4) 0.032(5)
N451 0.046(5) 0.034(5) 0.025(4) 0.007(4) 0.010(4) 0.017(5)
N511 0.044(5) 0.051(6) 0.033(5) 0.017(4) 0.025(4) 0.029(5)
N521 0.039(5) 0.051(6) 0.032(4) 0.022(4) 0.020(4) 0.036(5)
N522 0.058(7) 0.099(9) 0.054(6) 0.024(6) 0.041(6) 0.031(7)
N541 0.044(5) 0.052(6) 0.043(5) 0.034(5) 0.027(5) 0.024(5)
N542 0.045(6) 0.051(6) 0.044(5) 0.027(5) 0.029(5) 0.027(5)
N551 0.043(5) 0.041(6) 0.047(5) 0.029(5) 0.022(4) 0.028(5)
N611 0.039(5) 0.053(6) 0.044(5) 0.026(5) 0.023(4) 0.033(5)
N621 0.040(5) 0.046(6) 0.029(4) 0.018(4) 0.020(4) 0.025(5)
N622 0.050(5) 0.058(6) 0.043(5) 0.028(5) 0.027(5) 0.038(5)
N641 0.037(5) 0.051(6) 0.033(5) 0.015(5) 0.014(4) 0.025(5)
N642 0.063(6) 0.054(6) 0.025(5) 0.022(5) 0.023(4) 0.033(5)
N651 0.053(6) 0.047(6) 0.034(5) 0.016(4) 0.021(4) 0.031(5)
B10 0.059(9) 0.055(10) 0.045(8) 0.023(8) 0.032(7) 0.029(9)
F12 0.133(7) 0.091(6) 0.113(6) 0.064(5) 0.051(6) 0.081(6)
F13 0.066(5) 0.120(7) 0.105(6) 0.082(6) 0.021(5) 0.020(5)
B20 0.046(8) 0.065(10) 0.042(8) 0.037(8) 0.022(7) 0.038(8)
F21 0.085(5) 0.076(5) 0.038(4) 0.021(4) 0.028(4) 0.049(4)
F22 0.077(5) 0.061(5) 0.061(4) 0.028(4) 0.043(4) 0.038(4)
F23 0.082(5) 0.074(5) 0.054(4) 0.039(4) 0.035(4) 0.050(4)
F24 0.067(5) 0.108(6) 0.073(5) 0.032(4) 0.037(4) 0.058(5)
B30 0.052(9) 0.058(10) 0.051(8) 0.033(8) 0.026(7) 0.037(8)
F31 0.085(5) 0.107(6) 0.074(4) 0.071(4) 0.059(4) 0.066(5)
F32 0.072(5) 0.061(5) 0.073(5) 0.009(4) 0.011(4) 0.029(5)
F33 0.085(5) 0.066(4) 0.060(4) 0.047(4) 0.050(4) 0.054(4)
F34 0.052(4) 0.069(5) 0.080(4) 0.039(4) 0.040(4) 0.036(4)
B40 0.101(15) 0.094(15) 0.061(11) 0.052(11) 0.013(11) 0.046(13)
F42 0.098(7) 0.192(10) 0.096(6) 0.069(7) 0.047(6) 0.066(7)
F43 0.121(7) 0.147(8) 0.064(5) 0.042(5) 0.039(5) 0.080(7)
B50 0.061(10) 0.065(11) 0.034(8) 0.014(8) -0.002(7) 0.035(9)
F51 0.105(6) 0.089(6) 0.056(4) 0.023(4) 0.008(4) 0.064(5)
F52 0.056(4) 0.066(5) 0.049(4) 0.033(3) 0.022(3) 0.037(4)
F53 0.135(7) 0.126(7) 0.082(5) 0.050(5) 0.066(5) 0.109(6)
F54 0.115(7) 0.101(7) 0.124(7) 0.069(6) 0.072(6) 0.058(6)
B60 0.035(7) 0.038(8) 0.039(7) 0.014(6) 0.018(6) 0.021(7)
F61 0.069(4) 0.098(6) 0.046(4) 0.036(4) 0.026(3) 0.046(4)
F62 0.054(4) 0.054(4) 0.087(5) 0.004(4) 0.025(4) 0.035(4)
F63 0.047(4) 0.073(5) 0.051(4) 0.014(3) 0.024(3) 0.042(4)
F64 0.058(4) 0.065(5) 0.081(5) 0.042(4) 0.031(4) 0.028(4)
B70 0.054(9) 0.083(13) 0.068(10) 0.051(10) 0.038(9) 0.043(10)
F71 0.092(6) 0.070(6) 0.113(6) 0.040(5) 0.037(5) 0.030(5)
F72 0.139(7) 0.155(8) 0.087(5) 0.085(6) 0.072(6) 0.096(7)
F73 0.070(5) 0.087(6) 0.063(4) 0.034(4) 0.018(4) 0.030(5)
F74 0.089(6) 0.106(7) 0.113(6) 0.044(5) 0.054(5) 0.067(5)
B80 0.12(2) 0.078(16) 0.13(2) 0.029(16) 0.042(17) 0.052(16)
F81 0.164(11) 0.290(17) 0.120(9) 0.069(10) 0.081(8) 0.121(12)
F82 0.169(9) 0.086(7) 0.089(6) 0.012(5) 0.063(7) 0.052(7)
N21 0.127(13) 0.093(11) 0.113(11) 0.059(10) -0.005(10) 0.045(10)
C22 0.077(11) 0.072(11) 0.080(10) 0.047(10) 0.025(9) 0.042(10)
C23 0.085(10) 0.076(11) 0.076(10) 0.020(9) 0.014(9) 0.039(9)
N31 0.069(7) 0.073(8) 0.053(6) 0.024(6) 0.035(6) 0.044(7)
C32 0.053(8) 0.071(10) 0.046(7) 0.033(7) 0.029(7) 0.041(8)
C33 0.058(8) 0.067(10) 0.070(9) 0.026(8) 0.013(7) 0.032(8)
C72 0.092(10) 0.102(11) 0.068(9) 0.044(9) 0.053(8) 0.078(10)
C73 0.076(9) 0.059(9) 0.044(7) 0.009(7) 0.019(7) 0.039(8)
C82 0.131(14) 0.052(10) 0.075(11) 0.017(8) 0.035(10) 0.052(10)
C83 0.127(13) 0.100(12) 0.067(9) 0.043(9) 0.037(9) 0.066(11)
N91 0.065(7) 0.056(8) 0.101(9) 0.037(8) 0.025(7) 0.031(6)
C92 0.071(9) 0.071(10) 0.089(11) 0.042(9) 0.042(9) 0.047(9)
C93 0.118(13) 0.102(12) 0.128(13) 0.070(11) 0.087(11) 0.078(11)
O1 0.136(11) 0.32(2) 0.172(12) 0.088(13) 0.049(10) 0.158(14)

loop_
_atom_type_symbol
_atom_type_description
_atom_type_scat_dispersion_real
_atom_type_scat_dispersion_imag
_atom_type_scat_source
C C 0.0033 0.0016 'International Tables Vol C Tables 4.2.6.8 and 6.1.1.4'
H H 0.0000 0.0000 'International Tables Vol C Tables 4.2.6.8 and 6.1.1.4'
B B 0.0013 0.0007 'International Tables Vol C Tables 4.2.6.8 and 6.1.1.4'
F F 0.0171 0.0103 'International Tables Vol C Tables 4.2.6.8 and 6.1.1.4'
N N 0.0061 0.0033 'International Tables Vol C Tables 4.2.6.8 and 6.1.1.4'
Zn Zn 0.2839 1.4301 'International Tables Vol C Tables 4.2.6.8 and 6.1.1.4'
O O 0.0106 0.0060 'International Tables Vol C Tables 4.2.6.8 and 6.1.1.4'

loop_
_geom_angle_atom_site_label_1
_geom_angle_atom_site_label_2
_geom_angle_atom_site_label_3
_geom_angle
_geom_angle_site_symmetry_1
_geom_angle_site_symmetry_3
_geom_angle_publ_flag
N642 C638 C634 116.1(7) 2_666 . ?
C633 C634 C635 119.2(9) . . ?
C633 C634 C638 120.1(8) . . ?
C635 C634 C638 120.6(9) . . ?
N542 C538 C534 113.2(7) 2_666 . ?
N121 Zn1 N511 163.0(3) . . ?
N121 Zn1 N451 92.6(3) . . ?
N511 Zn1 N451 97.3(3) . . ?
N121 Zn1 N441 103.5(2) . . ?
N511 Zn1 N441 92.4(2) . . ?
N451 Zn1 N441 75.7(3) . . ?
N121 Zn1 N521 94.9(3) . . ?
N511 Zn1 N521 76.6(3) . . ?
N451 Zn1 N521 171.2(3) . . ?
N441 Zn1 N521 98.1(3) . . ?
N121 Zn1 N111 75.5(3) . . ?
N511 Zn1 N111 90.2(2) . . ?
N451 Zn1 N111 92.3(3) . . ?
N441 Zn1 N111 167.9(3) . . ?
N521 Zn1 N111 94.0(3) . . ?
N311 Zn2 N251 173.5(3) . . ?
N311 Zn2 N541 95.4(3) . . ?
N251 Zn2 N541 90.7(3) . . ?
N311 Zn2 N241 97.6(3) . . ?
N251 Zn2 N241 77.1(3) . . ?
N541 Zn2 N241 160.2(3) . . ?
N311 Zn2 N321 75.8(2) . . ?
N251 Zn2 N321 100.6(2) . . ?
N541 Zn2 N321 104.3(3) . . ?
N241 Zn2 N321 93.4(3) . . ?
N311 Zn2 N551 97.0(2) . . ?
N251 Zn2 N551 86.5(2) . . ?
N541 Zn2 N551 75.7(3) . . ?
N241 Zn2 N551 87.9(3) . . ?
N321 Zn2 N551 172.9(2) . . ?
N211 Zn3 N611 174.3(3) . . ?
N211 Zn3 N151 91.1(3) . . ?
N611 Zn3 N151 94.0(3) . . ?
N211 Zn3 N141 93.7(3) . . ?
N611 Zn3 N141 90.1(3) . . ?
N151 Zn3 N141 75.7(3) . . ?
N211 Zn3 N621 100.2(3) . . ?
N611 Zn3 N621 77.3(3) . . ?
N151 Zn3 N621 88.9(3) . . ?
N141 Zn3 N621 159.4(3) . . ?
N211 Zn3 N221 76.0(3) . . ?
N611 Zn3 N221 99.1(3) . . ?
N151 Zn3 N221 166.6(2) . . ?
N141 Zn3 N221 101.2(3) . . ?
N621 Zn3 N221 96.9(3) . . ?
N651 Zn4 N351 171.3(3) . . ?
N651 Zn4 N341 99.1(3) . . ?
N351 Zn4 N341 77.0(3) . . ?
N651 Zn4 N411 98.5(3) . . ?
N351 Zn4 N411 89.1(3) . . ?
N341 Zn4 N411 87.7(2) . . ?
N651 Zn4 N421 95.2(3) . . ?
N351 Zn4 N421 90.8(3) . . ?
N341 Zn4 N421 159.1(3) . . ?
N411 Zn4 N421 75.1(2) . . ?
N651 Zn4 N641 76.7(3) . . ?
N351 Zn4 N641 95.8(3) . . ?
N341 Zn4 N641 95.6(3) . . ?
N411 Zn4 N641 174.5(3) . . ?
N421 Zn4 N641 102.4(2) . . ?
C112 N111 C116 120.4(8) . . ?
C112 N111 Zn1 114.2(5) . . ?
C116 N111 Zn1 125.2(6) . . ?
N111 C112 C113 121.8(8) . . ?
N111 C112 C125 117.0(8) . . ?
C113 C112 C125 121.1(8) . . ?
C114 C113 C112 117.5(9) . . ?
C115 C114 C113 121.2(9) . . ?
C114 C115 C116 118.3(10) . . ?
N111 C116 C115 120.8(10) . . ?
C125 N121 N122 103.9(7) . . ?
C125 N121 Zn1 117.5(5) . . ?
N122 N121 Zn1 138.5(5) . . ?
C123 N122 N121 110.5(6) . . ?
C123 N122 C131 127.7(7) . . ?
N121 N122 C131 119.5(7) . . ?
N122 C123 C124 108.4(8) . . ?
C125 C124 C123 104.9(8) . . ?
N121 C125 C124 112.3(7) . . ?
N121 C125 C112 115.7(8) . . ?
C124 C125 C112 132.0(8) . . ?
N122 C131 C132 111.4(7) . . ?
C137 C132 C133 117.9(9) . . ?
C137 C132 C131 123.8(8) . . ?
C133 C132 C131 118.2(8) . . ?
C134 C133 C132 121.5(8) . . ?
C133 C134 C135 120.0(8) . . ?
C133 C134 C138 119.9(8) . . ?
C135 C134 C138 120.1(9) . . ?
C136 C135 C134 118.2(10) . . ?
C137 C136 C135 121.2(10) . . ?
C136 C137 C132 121.2(9) . . ?
N142 C138 C134 113.4(7) . . ?
C145 N141 N142 104.0(7) . . ?
C145 N141 Zn3 115.6(6) . . ?
N142 N141 Zn3 140.1(6) . . ?
C143 N142 N141 109.5(8) . . ?
C143 N142 C138 129.4(8) . . ?
N141 N142 C138 120.3(8) . . ?
N142 C143 C144 110.5(9) . . ?
C143 C144 C145 102.9(10) . . ?
N141 C145 C144 113.1(9) . . ?
N141 C145 C152 118.2(8) . . ?
C144 C145 C152 128.7(10) . . ?
C156 N151 C152 115.9(9) . . ?
C156 N151 Zn3 126.7(7) . . ?
C152 N151 Zn3 117.1(6) . . ?
C153 C152 N151 124.9(9) . . ?
C153 C152 C145 121.8(9) . . ?
N151 C152 C145 113.1(9) . . ?
C152 C153 C154 118.4(10) . . ?
C155 C154 C153 116.6(11) . . ?
C156 C155 C154 121.6(10) . . ?
N151 C156 C155 122.4(9) . . ?
C212 N211 C216 118.8(8) . . ?
C212 N211 Zn3 116.2(6) . . ?
C216 N211 Zn3 124.8(7) . . ?
N211 C212 C213 121.0(9) . . ?
N211 C212 C225 116.7(8) . . ?
C213 C212 C225 122.3(9) . . ?
C214 C213 C212 119.0(9) . . ?
C215 C214 C213 120.6(10) . . ?
C214 C215 C216 118.9(11) . . ?
N211 C216 C215 121.7(10) . . ?
C225 N221 N222 104.4(7) . . ?
C225 N221 Zn3 111.8(6) . . ?
N222 N221 Zn3 142.3(5) . . ?
C223 N222 N221 111.4(7) . . ?
C223 N222 C231 126.9(9) . . ?
N221 N222 C231 121.7(7) . . ?
N222 C223 C224 107.9(9) . . ?
C223 C224 C225 106.4(9) . . ?
N221 C225 C224 109.8(8) . . ?
N221 C225 C212 117.6(9) . . ?
C224 C225 C212 132.3(8) . . ?
N222 C231 C232 114.5(7) . . ?
C237 C232 C233 119.7(7) . . ?
C237 C232 C231 124.1(7) . . ?
C233 C232 C231 116.1(7) . . ?
C234 C233 C232 119.7(8) . . ?
C235 C234 C233 119.6(8) . . ?
C235 C234 C238 119.8(7) . . ?
C233 C234 C238 120.5(8) . . ?
C236 C235 C234 121.6(8) . . ?
C235 C236 C237 118.8(8) . . ?
C232 C237 C236 120.5(8) . . ?
N242 C238 C234 114.1(7) . . ?
C245 N241 N242 103.7(8) . . ?
C245 N241 Zn2 112.0(6) . . ?
N242 N241 Zn2 139.0(6) . . ?
C243 N242 N241 111.6(8) . . ?
C243 N242 C238 127.5(9) . . ?
N241 N242 C238 119.9(8) . . ?
N242 C243 C244 106.8(10) . . ?
C243 C244 C245 106.4(10) . . ?
N241 C245 C244 111.4(9) . . ?
N241 C245 C252 118.1(9) . . ?
C244 C245 C252 130.4(10) . . ?
C252 N251 C256 119.1(8) . . ?
C252 N251 Zn2 115.8(6) . . ?
C256 N251 Zn2 125.1(7) . . ?
N251 C252 C253 122.0(10) . . ?
N251 C252 C245 114.9(9) . . ?
C253 C252 C245 123.1(10) . . ?
C254 C253 C252 116.2(11) . . ?
C255 C254 C253 123.1(11) . . ?
C254 C255 C256 119.9(11) . . ?
N251 C256 C255 119.5(10) . . ?
C312 N311 C316 118.5(7) . . ?
C312 N311 Zn2 118.2(5) . . ?
C316 N311 Zn2 123.3(6) . . ?
N311 C312 C313 121.4(7) . . ?
N311 C312 C325 114.0(7) . . ?
C313 C312 C325 124.5(8) . . ?
C314 C313 C312 120.0(9) . . ?
C315 C314 C313 119.1(9) . . ?
C314 C315 C316 119.9(9) . . ?
N311 C316 C315 120.9(8) . . ?
C325 N321 N322 104.5(6) . . ?
C325 N321 Zn2 111.3(5) . . ?
N322 N321 Zn2 142.5(5) . . ?
C323 N322 N321 111.1(6) . . ?
C323 N322 C331 126.0(7) . . ?
N321 N322 C331 122.6(6) . . ?
N322 C323 C324 108.4(7) . . ?
C323 C324 C325 102.8(8) . . ?
N321 C325 C324 113.1(7) . . ?
N321 C325 C312 119.9(7) . . ?
C324 C325 C312 127.0(8) . . ?
N322 C331 C332 114.1(7) . . ?
C333 C332 C337 118.9(9) . . ?
C333 C332 C331 119.4(8) . . ?
C337 C332 C331 121.6(8) . . ?
C332 C333 C334 121.6(9) . . ?
C335 C334 C333 119.0(8) . . ?
C335 C334 C338 123.5(9) . . ?
C333 C334 C338 117.3(8) . . ?
C334 C335 C336 119.7(10) . . ?
C335 C336 C337 121.0(10) . . ?
C332 C337 C336 119.6(9) . . ?
N342 C338 C334 114.8(8) . . ?
C345 N341 N342 104.5(7) . . ?
C345 N341 Zn4 111.1(5) . . ?
N342 N341 Zn4 140.6(6) . . ?
C343 N342 N341 111.6(7) . . ?
C343 N342 C338 126.7(7) . . ?
N341 N342 C338 121.7(7) . . ?
N342 C343 C344 107.2(8) . . ?
C343 C344 C345 104.8(9) . . ?
N341 C345 C344 112.0(7) . . ?
N341 C345 C352 119.1(7) . . ?
C344 C345 C352 128.9(9) . . ?
C356 N351 C352 116.3(8) . . ?
C356 N351 Zn4 127.6(6) . . ?
C352 N351 Zn4 116.1(5) . . ?
C353 C352 N351 122.6(7) . . ?
C353 C352 C345 124.0(8) . . ?
N351 C352 C345 113.4(8) . . ?
C352 C353 C354 119.3(9) . . ?
C355 C354 C353 118.0(10) . . ?
C356 C355 C354 120.5(9) . . ?
C355 C356 N351 123.4(9) . . ?
C416 N411 C412 117.1(8) . . ?
C416 N411 Zn4 127.6(6) . . ?
C412 N411 Zn4 115.2(5) . . ?
N411 C412 C413 122.4(8) . . ?
N411 C412 C425 114.1(8) . . ?
C413 C412 C425 123.5(8) . . ?
C414 C413 C412 119.9(8) . . ?
C413 C414 C415 118.3(9) . . ?
C416 C415 C414 118.4(9) . . ?
N411 C416 C415 123.9(8) . . ?
C425 N421 N422 106.0(6) . . ?
C425 N421 Zn4 111.1(5) . . ?
N422 N421 Zn4 136.8(6) . . ?
N421 N422 C423 110.7(7) . . ?
N421 N422 C431 120.3(7) . . ?
C423 N422 C431 126.9(7) . . ?
N422 C423 C424 107.4(8) . . ?
C423 C424 C425 105.3(8) . . ?
N421 C425 C424 110.6(7) . . ?
N421 C425 C412 119.3(7) . . ?
C424 C425 C412 130.0(8) . . ?
N422 C431 C432 112.8(8) . . ?
C433 C432 C437 117.2(9) . . ?
C433 C432 C431 119.9(8) . . ?
C437 C432 C431 122.8(8) . . ?
C434 C433 C432 122.0(9) . . ?
C433 C434 C435 120.6(8) . . ?
C433 C434 C438 118.6(8) . . ?
C435 C434 C438 120.8(8) . . ?
C434 C435 C436 117.8(9) . . ?
C437 C436 C435 121.3(10) . . ?
C436 C437 C432 121.1(9) . . ?
N442 C438 C434 113.3(8) . . ?
C445 N441 N442 105.7(7) . . ?
C445 N441 Zn1 113.8(6) . . ?
N442 N441 Zn1 140.2(6) . . ?
N441 N442 C443 109.4(8) . . ?
N441 N442 C438 122.7(7) . . ?
C443 N442 C438 127.7(8) . . ?
C444 C443 N442 109.5(8) . . ?
C443 C444 C445 104.5(9) . . ?
N441 C445 C444 110.8(8) . . ?
N441 C445 C452 118.4(8) . . ?
C444 C445 C452 130.6(9) . . ?
C456 N451 C452 116.0(9) . . ?
C456 N451 Zn1 127.4(7) . . ?
C452 N451 Zn1 116.6(6) . . ?
C453 C452 N451 123.5(9) . . ?
C453 C452 C445 121.8(8) . . ?
N451 C452 C445 114.4(9) . . ?
C452 C453 C454 119.7(10) . . ?
C455 C454 C453 118.0(11) . . ?
C456 C455 C454 118.4(11) . . ?
N451 C456 C455 124.3(10) . . ?
C512 N511 C516 118.4(8) . . ?
C512 N511 Zn1 116.7(7) . . ?
C516 N511 Zn1 124.6(7) . . ?
N511 C512 C513 123.7(9) . . ?
N511 C512 N522 117.0(8) . . ?
C513 C512 N522 119.3(9) . . ?
C514 C513 C512 115.9(10) . . ?
C515 C514 C513 122.4(11) . . ?
C514 C515 C516 118.6(12) . . ?
N511 C516 C515 121.0(10) . . ?
C525 N521 N522 104.2(8) . . ?
C525 N521 Zn1 144.3(6) . . ?
N522 N521 Zn1 111.1(6) . . ?
N521 N522 C523 109.7(10) . . ?
N521 N522 C512 117.4(9) . . ?
C523 N522 C512 132.9(9) . . ?
C524 C523 N522 106.0(10) . . ?
C525 C524 C523 107.8(10) . . ?
C524 C525 N521 112.2(8) . . ?
C524 C525 C531 126.5(9) . . ?
N521 C525 C531 121.2(8) . . ?
C525 C531 C532 114.4(7) . . ?
C533 C532 C537 119.8(8) . . ?
C533 C532 C531 119.3(7) . . ?
C537 C532 C531 120.9(8) . . ?
C532 C533 C534 121.5(8) . . ?
C533 C534 C535 118.0(8) . . ?
C533 C534 C538 119.1(7) . . ?
C535 C534 C538 122.8(8) . . ?
C536 C535 C534 119.9(9) . . ?
C535 C536 C537 122.1(9) . . ?
C536 C537 C532 118.7(8) . . ?
N542 N541 C545 103.7(8) . . ?
N542 N541 Zn2 139.2(5) . . ?
C545 N541 Zn2 116.0(6) . . ?
N541 N542 C543 112.4(7) . . ?
N541 N542 C538 119.2(8) . 2_666 ?
C543 N542 C538 127.1(9) . 2_666 ?
C544 C543 N542 105.5(10) . . ?
C543 C544 C545 107.5(9) . . ?
N541 C545 C544 110.9(8) . . ?
N541 C545 C552 117.6(8) . . ?
C544 C545 C552 131.6(8) . . ?
C556 N551 C552 120.1(8) . . ?
C556 N551 Zn2 126.5(7) . . ?
C552 N551 Zn2 112.7(6) . . ?
N551 C552 C553 121.2(9) . . ?
N551 C552 C545 116.5(8) . . ?
C553 C552 C545 122.3(9) . . ?
C554 C553 C552 118.2(10) . . ?
C555 C554 C553 121.4(10) . . ?
C554 C555 C556 118.0(10) . . ?
N551 C556 C555 121.1(9) . . ?
C616 N611 C612 118.8(7) . . ?
C616 N611 Zn3 127.0(6) . . ?
C612 N611 Zn3 113.8(6) . . ?
N611 C612 C613 119.9(8) . . ?
N611 C612 C625 117.1(7) . . ?
C613 C612 C625 122.9(8) . . ?
C614 C613 C612 119.9(8) . . ?
C613 C614 C615 121.2(9) . . ?
C614 C615 C616 115.8(9) . . ?
N611 C616 C615 124.4(9) . . ?
N622 N621 C625 106.2(6) . . ?
N622 N621 Zn3 139.9(5) . . ?
C625 N621 Zn3 110.1(6) . . ?
N621 N622 C623 110.1(7) . . ?
N621 N622 C631 122.5(7) . . ?
C623 N622 C631 127.0(8) . . ?
C624 C623 N622 108.3(9) . . ?
C623 C624 C625 106.6(8) . . ?
N621 C625 C612 120.1(7) . . ?
N621 C625 C624 108.8(8) . . ?
C612 C625 C624 131.1(8) . . ?
N622 C631 C632 114.5(8) . . ?
C637 C632 C633 116.6(9) . . ?
C637 C632 C631 120.0(8) . . ?
C633 C632 C631 123.5(8) . . ?
C634 C633 C632 123.1(8) . . ?
C636 C635 C634 118.8(9) . . ?
C637 C636 C635 121.8(9) . . ?
C636 C637 C632 120.4(9) . . ?
C645 N641 N642 104.8(7) . . ?
C645 N641 Zn4 110.4(6) . . ?
N642 N641 Zn4 143.2(6) . . ?
C643 N642 N641 111.1(8) . . ?
C643 N642 C638 126.8(9) . 2_666 ?
N641 N642 C638 122.1(7) . 2_666 ?
N642 C643 C644 108.5(9) . . ?
C643 C644 C645 104.6(9) . . ?
N641 C645 C644 111.0(9) . . ?
N641 C645 C652 118.2(8) . . ?
C644 C645 C652 130.8(9) . . ?
C652 N651 C656 118.7(9) . . ?
C652 N651 Zn4 117.3(7) . . ?
C656 N651 Zn4 124.0(6) . . ?
N651 C652 C653 121.4(9) . . ?
N651 C652 C645 116.3(9) . . ?
C653 C652 C645 122.2(9) . . ?
C654 C653 C652 119.0(9) . . ?
C655 C654 C653 120.2(10) . . ?
C654 C655 C656 117.8(10) . . ?
N651 C656 C655 122.8(10) . . ?
F12 B10 F13 111.7(10) . . ?
F12 B10 F14' 121.8(13) . . ?
F13 B10 F14' 118.4(13) . . ?
F12 B10 F11 114.6(12) . . ?
F13 B10 F11 114.4(11) . . ?
F14' B10 F11 68.9(11) . . ?
F12 B10 F14 100.8(10) . . ?
F13 B10 F14 102.7(11) . . ?
F14' B10 F14 42.3(8) . . ?
F11 B10 F14 111.1(10) . . ?
F12 B10 F11' 98.5(11) . . ?
F13 B10 F11' 98.3(11) . . ?
F14' B10 F11' 101.4(14) . . ?
F11 B10 F11' 32.6(8) . . ?
F14 B10 F11' 143.7(13) . . ?
F22 B20 F24 109.4(9) . . ?
F22 B20 F23 110.0(9) . . ?
F24 B20 F23 109.2(9) . . ?
F22 B20 F21 110.1(9) . . ?
F24 B20 F21 109.6(9) . . ?
F23 B20 F21 108.6(9) . . ?
F32 B30 F31 109.1(10) . . ?
F32 B30 F34 108.7(9) . . ?
F31 B30 F34 109.9(9) . . ?
F32 B30 F33 110.7(9) . . ?
F31 B30 F33 109.3(9) . . ?
F34 B30 F33 109.2(10) . . ?
F42 B40 F44' 98.3(18) . . ?
F42 B40 F41 101.1(16) . . ?
F44' B40 F41 103.3(16) . . ?
F42 B40 F44 117.7(16) . . ?
F44' B40 F44 27.6(10) . . ?
F41 B40 F44 115.1(15) . . ?
F42 B40 F43 107.3(12) . . ?
F44' B40 F43 124.0(19) . . ?
F41 B40 F43 118.8(17) . . ?
F44 B40 F43 97.7(14) . . ?
F42 B40 F41' 124.2(18) . . ?
F44' B40 F41' 107.5(16) . . ?
F41 B40 F41' 25.8(10) . . ?
F44 B40 F41' 106.8(14) . . ?
F43 B40 F41' 97.9(17) . . ?
F53 B50 F51 115.9(10) . . ?
F53 B50 F52 112.7(10) . . ?
F51 B50 F52 109.7(11) . . ?
F53 B50 F54 106.0(12) . . ?
F51 B50 F54 105.1(11) . . ?
F52 B50 F54 106.8(10) . . ?
F61 B60 F64 111.1(10) . . ?
F61 B60 F62 110.0(9) . . ?
F64 B60 F62 109.3(8) . . ?
F61 B60 F63 109.6(7) . . ?
F64 B60 F63 109.5(8) . . ?
F62 B60 F63 107.3(9) . . ?
F74 B70 F73 112.1(12) . . ?
F74 B70 F72 112.3(10) . . ?
F73 B70 F72 110.3(10) . . ?
F74 B70 F71 108.4(10) . . ?
F73 B70 F71 107.2(10) . . ?
F72 B70 F71 106.2(12) . . ?
F82 B80 F81 111.1(18) . . ?
F82 B80 F83 119(2) . . ?
F81 B80 F83 88.9(17) . . ?
F82 B80 F83' 103.8(19) . . ?
F81 B80 F83' 126.0(18) . . ?
F83 B80 F83' 37.5(10) . . ?
F82 B80 F84' 122.2(18) . . ?
F81 B80 F84' 90.8(19) . . ?
F83 B80 F84' 113.5(19) . . ?
F83' B80 F84' 104.1(18) . . ?
F82 B80 F84 98.4(17) . . ?
F81 B80 F84 119(2) . . ?
F83 B80 F84 121(2) . . ?
F83' B80 F84 94.3(18) . . ?
F84' B80 F84 30.3(10) . . ?
N1 C2 C3 163(4) . . ?
N1' C2' C3' 149(4) . . ?
N11 C12 C13 174.5(18) . . ?
N21 C22 C23 176.8(17) . . ?
N31 C32 C33 178.7(13) . . ?
N41 C42 C43 175.4(16) . . ?
N51 C52 C53 162(10) . . ?
N51' C52' C53' 177(2) . . ?
N61 C62 C63 168(3) . . ?
N71' C72 N71 34.7(18) . . ?
N71' C72 C73 158(3) . . ?
N71 C72 C73 168(2) . . ?
N81' C82 N81 38.2(16) . . ?
N81' C82 C83 161(3) . . ?
N81 C82 C83 160(3) . . ?
N91 C92 C93 176.8(16) . . ?
C5 C6 C5 180.0(16) 2_765 . ?

loop_
_geom_bond_atom_site_label_1
_geom_bond_atom_site_label_2
_geom_bond_distance
_geom_bond_site_symmetry_2
_geom_bond_publ_flag
C638 N642 1.443(12) 2_666 ?
C638 C634 1.517(12) . ?
C634 C633 1.352(13) . ?
C634 C635 1.406(11) . ?
C538 N542 1.464(11) 2_666 ?
C538 C534 1.497(12) . ?
Zn1 N121 2.124(7) . ?
Zn1 N511 2.140(7) . ?
Zn1 N451 2.152(8) . ?
Zn1 N441 2.189(7) . ?
Zn1 N521 2.217(8) . ?
Zn1 N111 2.227(6) . ?
Zn2 N311 2.103(7) . ?
Zn2 N251 2.137(7) . ?
Zn2 N541 2.138(9) . ?
Zn2 N241 2.186(8) . ?
Zn2 N321 2.246(6) . ?
Zn2 N551 2.261(7) . ?
Zn3 N211 2.149(7) . ?
Zn3 N611 2.154(7) . ?
Zn3 N151 2.181(8) . ?
Zn3 N141 2.188(7) . ?
Zn3 N621 2.213(7) . ?
Zn3 N221 2.219(8) . ?
Zn4 N651 2.092(8) . ?
Zn4 N351 2.119(8) . ?
Zn4 N341 2.190(7) . ?
Zn4 N411 2.198(7) . ?
Zn4 N421 2.205(7) . ?
Zn4 N641 2.255(8) . ?
N111 C112 1.331(11) . ?
N111 C116 1.352(11) . ?
C112 C113 1.395(11) . ?
C112 C125 1.475(11) . ?
C113 C114 1.390(12) . ?
C114 C115 1.365(13) . ?
C115 C116 1.398(12) . ?
N121 C125 1.353(10) . ?
N121 N122 1.391(9) . ?
N122 C123 1.346(11) . ?
N122 C131 1.453(10) . ?
C123 C124 1.382(11) . ?
C124 C125 1.380(12) . ?
C131 C132 1.536(12) . ?
C132 C137 1.378(12) . ?
C132 C133 1.423(11) . ?
C133 C134 1.348(12) . ?
C134 C135 1.412(12) . ?
C134 C138 1.510(11) . ?
C135 C136 1.401(12) . ?
C136 C137 1.358(13) . ?
C138 N142 1.444(11) . ?
N141 C145 1.339(12) . ?
N141 N142 1.389(9) . ?
N142 C143 1.351(12) . ?
C143 C144 1.361(13) . ?
C144 C145 1.409(13) . ?
C145 C152 1.504(12) . ?
N151 C156 1.344(11) . ?
N151 C152 1.379(11) . ?
C152 C153 1.368(13) . ?
C153 C154 1.404(13) . ?
C154 C155 1.401(13) . ?
C155 C156 1.374(13) . ?
N211 C212 1.338(11) . ?
N211 C216 1.348(12) . ?
C212 C213 1.413(11) . ?
C212 C225 1.437(12) . ?
C213 C214 1.363(13) . ?
C214 C215 1.345(14) . ?
C215 C216 1.405(12) . ?
N221 C225 1.365(10) . ?
N221 N222 1.372(10) . ?
N222 C223 1.326(11) . ?
N222 C231 1.456(10) . ?
C223 C224 1.366(12) . ?
C224 C225 1.381(13) . ?
C231 C232 1.512(10) . ?
C232 C237 1.379(11) . ?
C232 C233 1.409(11) . ?
C233 C234 1.394(10) . ?
C234 C235 1.381(11) . ?
C234 C238 1.510(11) . ?
C235 C236 1.381(11) . ?
C236 C237 1.409(10) . ?
C238 N242 1.461(11) . ?
N241 C245 1.355(11) . ?
N241 N242 1.370(10) . ?
N242 C243 1.358(13) . ?
C243 C244 1.362(13) . ?
C244 C245 1.378(13) . ?
C245 C252 1.466(13) . ?
N251 C252 1.360(12) . ?
N251 C256 1.370(11) . ?
C252 C253 1.404(13) . ?
C253 C254 1.382(14) . ?
C254 C255 1.312(14) . ?
C255 C256 1.407(13) . ?
N311 C312 1.353(10) . ?
N311 C316 1.367(9) . ?
C312 C313 1.382(11) . ?
C312 C325 1.463(10) . ?
C313 C314 1.373(11) . ?
C314 C315 1.363(12) . ?
C315 C316 1.390(12) . ?
N321 C325 1.317(10) . ?
N321 N322 1.378(8) . ?
N322 C323 1.335(10) . ?
N322 C331 1.470(10) . ?
C323 C324 1.395(11) . ?
C324 C325 1.407(11) . ?
C331 C332 1.509(12) . ?
C332 C333 1.377(11) . ?
C332 C337 1.382(12) . ?
C333 C334 1.409(12) . ?
C334 C335 1.374(12) . ?
C334 C338 1.513(11) . ?
C335 C336 1.379(12) . ?
C336 C337 1.404(12) . ?
C338 N342 1.458(11) . ?
N341 C345 1.339(11) . ?
N341 N342 1.380(8) . ?
N342 C343 1.368(12) . ?
C343 C344 1.382(12) . ?
C344 C345 1.417(11) . ?
C345 C352 1.469(11) . ?
N351 C356 1.371(10) . ?
N351 C352 1.379(11) . ?
C352 C353 1.369(12) . ?
C353 C354 1.395(11) . ?
C354 C355 1.392(12) . ?
C355 C356 1.332(12) . ?
N411 C416 1.342(10) . ?
N411 C412 1.359(10) . ?
C412 C413 1.386(11) . ?
C412 C425 1.454(11) . ?
C413 C414 1.368(11) . ?
C414 C415 1.412(12) . ?
C415 C416 1.372(12) . ?
N421 C425 1.348(10) . ?
N421 N422 1.361(8) . ?
N422 C423 1.370(11) . ?
N422 C431 1.454(11) . ?
C423 C424 1.382(12) . ?
C424 C425 1.406(11) . ?
C431 C432 1.507(13) . ?
C432 C433 1.390(11) . ?
C432 C437 1.405(12) . ?
C433 C434 1.375(12) . ?
C434 C435 1.393(12) . ?
C434 C438 1.542(11) . ?
C435 C436 1.401(12) . ?
C436 C437 1.368(12) . ?
C438 N442 1.447(12) . ?
N441 C445 1.343(11) . ?
N441 N442 1.350(9) . ?
N442 C443 1.364(11) . ?
C443 C444 1.340(12) . ?
C444 C445 1.402(11) . ?
C445 C452 1.458(12) . ?
N451 C456 1.350(12) . ?
N451 C452 1.365(11) . ?
C452 C453 1.363(13) . ?
C453 C454 1.397(13) . ?
C454 C455 1.396(13) . ?
C455 C456 1.382(14) . ?
N511 C512 1.305(11) . ?
N511 C516 1.362(12) . ?
C512 C513 1.425(12) . ?
C512 N522 1.474(13) . ?
C513 C514 1.382(13) . ?
C514 C515 1.319(14) . ?
C515 C516 1.426(13) . ?
N521 C525 1.346(10) . ?
N521 N522 1.380(11) . ?
N522 C523 1.389(13) . ?
C523 C524 1.357(13) . ?
C524 C525 1.340(12) . ?
C525 C531 1.436(11) . ?
C531 C532 1.505(12) . ?
C532 C533 1.385(11) . ?
C532 C537 1.408(10) . ?
C533 C534 1.401(12) . ?
C534 C535 1.421(11) . ?
C535 C536 1.370(12) . ?
C536 C537 1.388(12) . ?
N541 N542 1.357(10) . ?
N541 C545 1.361(10) . ?
N542 C543 1.362(11) . ?
N542 C538 1.464(11) 2_666 ?
C543 C544 1.362(12) . ?
C544 C545 1.365(12) . ?
C545 C552 1.465(12) . ?
N551 C556 1.328(12) . ?
N551 C552 1.359(11) . ?
C552 C553 1.386(11) . ?
C553 C554 1.376(13) . ?
C554 C555 1.361(13) . ?
C555 C556 1.416(12) . ?
N611 C616 1.317(11) . ?
N611 C612 1.369(10) . ?
C612 C613 1.414(11) . ?
C612 C625 1.416(11) . ?
C613 C614 1.348(12) . ?
C614 C615 1.397(11) . ?
C615 C616 1.411(12) . ?
N621 N622 1.353(9) . ?
N621 C625 1.362(9) . ?
N622 C623 1.379(10) . ?
N622 C631 1.450(10) . ?
C623 C624 1.332(12) . ?
C624 C625 1.421(11) . ?
C631 C632 1.483(13) . ?
C632 C637 1.410(11) . ?
C632 C633 1.411(12) . ?
C635 C636 1.387(12) . ?
C636 C637 1.362(13) . ?
N641 C645 1.345(11) . ?
N641 N642 1.367(10) . ?
N642 C643 1.352(11) . ?
N642 C638 1.443(12) 2_666 ?
C643 C644 1.360(13) . ?
C644 C645 1.415(12) . ?
C645 C652 1.463(12) . ?
N651 C652 1.344(11) . ?
N651 C656 1.347(11) . ?
C652 C653 1.390(13) . ?
C653 C654 1.377(13) . ?
C654 C655 1.374(13) . ?
C655 C656 1.386(13) . ?
B10 F12 1.353(13) . ?
B10 F13 1.354(14) . ?
B10 F14' 1.362(15) . ?
B10 F11 1.369(14) . ?
B10 F14 1.402(12) . ?
B10 F11' 1.431(17) . ?
B20 F22 1.371(14) . ?
B20 F24 1.378(11) . ?
B20 F23 1.386(11) . ?
B20 F21 1.402(13) . ?
B30 F32 1.377(14) . ?
B30 F31 1.377(12) . ?
B30 F34 1.390(12) . ?
B30 F33 1.395(12) . ?
B40 F42 1.359(17) . ?
B40 F44' 1.36(2) . ?
B40 F41 1.388(17) . ?
B40 F44 1.392(19) . ?
B40 F43 1.423(19) . ?
B40 F41' 1.426(18) . ?
B50 F53 1.340(13) . ?
B50 F51 1.357(14) . ?
B50 F52 1.395(13) . ?
B50 F54 1.421(16) . ?
B60 F61 1.377(12) . ?
B60 F64 1.379(12) . ?
B60 F62 1.391(12) . ?
B60 F63 1.426(11) . ?
B70 F74 1.342(12) . ?
B70 F73 1.348(15) . ?
B70 F72 1.374(13) . ?
B70 F71 1.416(16) . ?
B80 F82 1.32(2) . ?
B80 F81 1.37(2) . ?
B80 F83 1.38(2) . ?
B80 F83' 1.44(2) . ?
B80 F84' 1.46(2) . ?
B80 F84 1.48(2) . ?
N1 C2 1.22(3) . ?
C2 C3 1.56(3) . ?
N1' C2' 1.25(3) . ?
C2' C3' 1.57(3) . ?
N11 C12 1.289(18) . ?
C12 C13 1.295(17) . ?
N21 C22 1.135(13) . ?
C22 C23 1.482(14) . ?
N31 C32 1.136(11) . ?
C32 C33 1.461(13) . ?
N41 C42 1.170(15) . ?
C42 C43 1.467(17) . ?
N51 C52 1.150(19) . ?
C52 C53 1.47(2) . ?
N51' C52' 1.170(17) . ?
C52' C53' 1.490(17) . ?
N61 C62 1.21(2) . ?
C62 C63 1.37(3) . ?
N71 C72 1.161(14) . ?
N71' C72 1.151(18) . ?
C72 C73 1.449(14) . ?
N81 C82 1.165(18) . ?
N81' C82 1.144(17) . ?
C82 C83 1.492(16) . ?
N91 C92 1.125(14) . ?
C92 C93 1.480(17) . ?
C5 C6 1.294(12) . ?
C6 C5 1.294(12) 2_765 ?

loop_
_geom_torsion_atom_site_label_1
_geom_torsion_atom_site_label_2
_geom_torsion_atom_site_label_3
_geom_torsion_atom_site_label_4
_geom_torsion
_geom_torsion_site_symmetry_1
_geom_torsion_site_symmetry_2
_geom_torsion_site_symmetry_3
_geom_torsion_site_symmetry_4
_geom_torsion_publ_flag
N642 C638 C634 C633 -172.6(9) 2_666 . . . ?
N642 C638 C634 C635 10.8(13) 2_666 . . . ?
N121 Zn1 N111 C112 -3.1(7) . . . . ?
N511 Zn1 N111 C112 167.5(7) . . . . ?
N451 Zn1 N111 C112 -95.2(7) . . . . ?
N441 Zn1 N111 C112 -89.9(15) . . . . ?
N521 Zn1 N111 C112 90.9(7) . . . . ?
N121 Zn1 N111 C116 171.1(9) . . . . ?
N511 Zn1 N111 C116 -18.3(8) . . . . ?
N451 Zn1 N111 C116 79.0(8) . . . . ?
N441 Zn1 N111 C116 84.3(15) . . . . ?
N521 Zn1 N111 C116 -94.9(8) . . . . ?
C116 N111 C112 C113 3.2(15) . . . . ?
Zn1 N111 C112 C113 177.7(7) . . . . ?
C116 N111 C112 C125 -172.2(9) . . . . ?
Zn1 N111 C112 C125 2.3(11) . . . . ?
N111 C112 C113 C114 -2.6(15) . . . . ?
C125 C112 C113 C114 172.6(9) . . . . ?
C112 C113 C114 C115 0.9(15) . . . . ?
C113 C114 C115 C116 0.3(16) . . . . ?
C112 N111 C116 C115 -2.0(15) . . . . ?
Zn1 N111 C116 C115 -175.9(7) . . . . ?
C114 C115 C116 N111 0.3(16) . . . . ?
N511 Zn1 N121 C125 -30.3(14) . . . . ?
N451 Zn1 N121 C125 95.4(7) . . . . ?
N441 Zn1 N121 C125 171.2(7) . . . . ?
N521 Zn1 N121 C125 -89.2(7) . . . . ?
N111 Zn1 N121 C125 3.6(7) . . . . ?
N511 Zn1 N121 N122 145.5(10) . . . . ?
N451 Zn1 N121 N122 -88.8(9) . . . . ?
N441 Zn1 N121 N122 -13.0(9) . . . . ?
N521 Zn1 N121 N122 86.6(9) . . . . ?
N111 Zn1 N121 N122 179.4(9) . . . . ?
C125 N121 N122 C123 -2.3(10) . . . . ?
Zn1 N121 N122 C123 -178.4(7) . . . . ?
C125 N121 N122 C131 -166.1(8) . . . . ?
Zn1 N121 N122 C131 17.7(13) . . . . ?
N121 N122 C123 C124 2.5(11) . . . . ?
C131 N122 C123 C124 164.7(9) . . . . ?
N122 C123 C124 C125 -1.7(11) . . . . ?
N122 N121 C125 C124 1.2(11) . . . . ?
Zn1 N121 C125 C124 178.4(7) . . . . ?
N122 N121 C125 C112 179.2(8) . . . . ?
Zn1 N121 C125 C112 -3.6(11) . . . . ?
C123 C124 C125 N121 0.2(11) . . . . ?
C123 C124 C125 C112 -177.3(10) . . . . ?
N111 C112 C125 N121 0.7(13) . . . . ?
C113 C112 C125 N121 -174.7(9) . . . . ?
N111 C112 C125 C124 178.3(11) . . . . ?
C113 C112 C125 C124 2.8(17) . . . . ?
C123 N122 C131 C132 -85.7(11) . . . . ?
N121 N122 C131 C132 75.1(10) . . . . ?
N122 C131 C132 C137 14.8(12) . . . . ?
N122 C131 C132 C133 -167.7(7) . . . . ?
C137 C132 C133 C134 0.0(13) . . . . ?
C131 C132 C133 C134 -177.7(8) . . . . ?
C132 C133 C134 C135 0.0(13) . . . . ?
C132 C133 C134 C138 -177.9(8) . . . . ?
C133 C134 C135 C136 -0.2(13) . . . . ?
C138 C134 C135 C136 177.7(8) . . . . ?
C134 C135 C136 C137 0.5(14) . . . . ?
C135 C136 C137 C132 -0.6(15) . . . . ?
C133 C132 C137 C136 0.3(13) . . . . ?
C131 C132 C137 C136 177.9(8) . . . . ?
C133 C134 C138 N142 -164.4(8) . . . . ?
C135 C134 C138 N142 17.7(12) . . . . ?
N211 Zn3 N141 C145 88.9(6) . . . . ?
N611 Zn3 N141 C145 -95.4(6) . . . . ?
N151 Zn3 N141 C145 -1.3(6) . . . . ?
N621 Zn3 N141 C145 -43.8(11) . . . . ?
N221 Zn3 N141 C145 165.3(6) . . . . ?
N211 Zn3 N141 N142 -97.0(8) . . . . ?
N611 Zn3 N141 N142 78.7(8) . . . . ?
N151 Zn3 N141 N142 172.8(8) . . . . ?
N621 Zn3 N141 N142 130.3(9) . . . . ?
N221 Zn3 N141 N142 -20.6(8) . . . . ?
C145 N141 N142 C143 0.2(9) . . . . ?
Zn3 N141 N142 C143 -174.3(6) . . . . ?
C145 N141 N142 C138 -170.6(7) . . . . ?
Zn3 N141 N142 C138 14.8(12) . . . . ?
C134 C138 N142 C143 -95.0(11) . . . . ?
C134 C138 N142 N141 73.9(10) . . . . ?
N141 N142 C143 C144 -0.4(10) . . . . ?
C138 N142 C143 C144 169.4(8) . . . . ?
N142 C143 C144 C145 0.4(10) . . . . ?
N142 N141 C145 C144 0.0(9) . . . . ?
Zn3 N141 C145 C144 176.1(6) . . . . ?
N142 N141 C145 C152 -177.6(7) . . . . ?
Zn3 N141 C145 C152 -1.5(10) . . . . ?
C143 C144 C145 N141 -0.3(10) . . . . ?
C143 C144 C145 C152 177.0(8) . . . . ?
N211 Zn3 N151 C156 84.0(7) . . . . ?
N611 Zn3 N151 C156 -93.4(7) . . . . ?
N141 Zn3 N151 C156 177.6(7) . . . . ?
N621 Zn3 N151 C156 -16.2(7) . . . . ?
N221 Zn3 N151 C156 99.5(12) . . . . ?
N211 Zn3 N151 C152 -89.3(6) . . . . ?
N611 Zn3 N151 C152 93.3(6) . . . . ?
N141 Zn3 N151 C152 4.2(6) . . . . ?
N621 Zn3 N151 C152 170.5(6) . . . . ?
N221 Zn3 N151 C152 -73.9(13) . . . . ?
C156 N151 C152 C153 -5.1(13) . . . . ?
Zn3 N151 C152 C153 168.9(7) . . . . ?
C156 N151 C152 C145 179.8(7) . . . . ?
Zn3 N151 C152 C145 -6.1(9) . . . . ?
N141 C145 C152 C153 -170.2(8) . . . . ?
C144 C145 C152 C153 12.6(14) . . . . ?
N141 C145 C152 N151 5.0(11) . . . . ?
C144 C145 C152 N151 -172.1(8) . . . . ?
N151 C152 C153 C154 4.5(14) . . . . ?
C145 C152 C153 C154 179.2(8) . . . . ?
C152 C153 C154 C155 -2.6(14) . . . . ?
C153 C154 C155 C156 1.8(14) . . . . ?
C152 N151 C156 C155 4.0(12) . . . . ?
Zn3 N151 C156 C155 -169.4(6) . . . . ?
C154 C155 C156 N151 -2.6(14) . . . . ?
N611 Zn3 N211 C212 -29(3) . . . . ?
N151 Zn3 N211 C212 177.7(6) . . . . ?
N141 Zn3 N211 C212 102.0(7) . . . . ?
N621 Zn3 N211 C212 -93.3(7) . . . . ?
N221 Zn3 N211 C212 1.3(6) . . . . ?
N611 Zn3 N211 C216 156(2) . . . . ?
N151 Zn3 N211 C216 2.9(7) . . . . ?
N141 Zn3 N211 C216 -72.8(7) . . . . ?
N621 Zn3 N211 C216 92.0(7) . . . . ?
N221 Zn3 N211 C216 -173.4(8) . . . . ?
C216 N211 C212 C213 0.6(13) . . . . ?
Zn3 N211 C212 C213 -174.4(6) . . . . ?
C216 N211 C212 C225 -179.1(8) . . . . ?
Zn3 N211 C212 C225 5.8(10) . . . . ?
N211 C212 C213 C214 -1.6(14) . . . . ?
C225 C212 C213 C214 178.1(9) . . . . ?
C212 C213 C214 C215 1.8(15) . . . . ?
C213 C214 C215 C216 -1.1(16) . . . . ?
C212 N211 C216 C215 0.1(14) . . . . ?
Zn3 N211 C216 C215 174.7(7) . . . . ?
C214 C215 C216 N211 0.1(15) . . . . ?
N211 Zn3 N221 C225 -8.4(6) . . . . ?
N611 Zn3 N221 C225 168.7(6) . . . . ?
N151 Zn3 N221 C225 -24.3(14) . . . . ?
N141 Zn3 N221 C225 -99.4(6) . . . . ?
N621 Zn3 N221 C225 90.5(6) . . . . ?
N211 Zn3 N221 N222 -171.2(9) . . . . ?
N611 Zn3 N221 N222 5.9(9) . . . . ?
N151 Zn3 N221 N222 172.9(9) . . . . ?
N141 Zn3 N221 N222 97.8(9) . . . . ?
N621 Zn3 N221 N222 -72.3(9) . . . . ?
C225 N221 N222 C223 0.8(9) . . . . ?
Zn3 N221 N222 C223 164.3(7) . . . . ?
C225 N221 N222 C231 179.8(7) . . . . ?
Zn3 N221 N222 C231 -16.7(13) . . . . ?
N221 N222 C223 C224 -0.5(10) . . . . ?
C231 N222 C223 C224 -179.5(7) . . . . ?
N222 C223 C224 C225 0.1(10) . . . . ?
N222 N221 C225 C224 -0.7(9) . . . . ?
Zn3 N221 C225 C224 -169.9(6) . . . . ?
N222 N221 C225 C212 -176.3(7) . . . . ?
Zn3 N221 C225 C212 14.4(9) . . . . ?
C223 C224 C225 N221 0.4(10) . . . . ?
C223 C224 C225 C212 175.2(9) . . . . ?
N211 C212 C225 N221 -14.0(12) . . . . ?
C213 C212 C225 N221 166.2(8) . . . . ?
N211 C212 C225 C224 171.5(9) . . . . ?
C213 C212 C225 C224 -8.2(16) . . . . ?
C223 N222 C231 C232 -94.7(10) . . . . ?
N221 N222 C231 C232 86.4(10) . . . . ?
N222 C231 C232 C237 4.8(13) . . . . ?
N222 C231 C232 C233 -173.6(8) . . . . ?
C237 C232 C233 C234 1.2(13) . . . . ?
C231 C232 C233 C234 179.7(8) . . . . ?
C232 C233 C234 C235 -0.1(13) . . . . ?
C232 C233 C234 C238 -177.6(9) . . . . ?
C233 C234 C235 C236 -0.1(14) . . . . ?
C238 C234 C235 C236 177.4(9) . . . . ?
C234 C235 C236 C237 -0.8(14) . . . . ?
C233 C232 C237 C236 -2.1(14) . . . . ?
C231 C232 C237 C236 179.6(8) . . . . ?
C235 C236 C237 C232 1.9(14) . . . . ?
C235 C234 C238 N242 170.5(9) . . . . ?
C233 C234 C238 N242 -12.0(13) . . . . ?
N311 Zn2 N241 C245 173.5(5) . . . . ?
N251 Zn2 N241 C245 -10.3(5) . . . . ?
N541 Zn2 N241 C245 43.0(10) . . . . ?
N321 Zn2 N241 C245 -110.4(6) . . . . ?
N551 Zn2 N241 C245 76.7(6) . . . . ?
N311 Zn2 N241 N242 24.8(8) . . . . ?
N251 Zn2 N241 N242 -159.0(8) . . . . ?
N541 Zn2 N241 N242 -105.7(10) . . . . ?
N321 Zn2 N241 N242 100.9(8) . . . . ?
N551 Zn2 N241 N242 -72.1(8) . . . . ?
C245 N241 N242 C243 0.7(9) . . . . ?
Zn2 N241 N242 C243 150.9(7) . . . . ?
C245 N241 N242 C238 170.2(7) . . . . ?
Zn2 N241 N242 C238 -39.5(11) . . . . ?
C234 C238 N242 C243 95.2(11) . . . . ?
C234 C238 N242 N241 -72.5(10) . . . . ?
N241 N242 C243 C244 -0.9(10) . . . . ?
C238 N242 C243 C244 -169.4(8) . . . . ?
N242 C243 C244 C245 0.7(11) . . . . ?
N242 N241 C245 C244 -0.2(9) . . . . ?
Zn2 N241 C245 C244 -159.7(6) . . . . ?
N242 N241 C245 C252 176.2(7) . . . . ?
Zn2 N241 C245 C252 16.7(9) . . . . ?
C243 C244 C245 N241 -0.3(11) . . . . ?
C243 C244 C245 C252 -176.1(9) . . . . ?
N311 Zn2 N251 C252 38(3) . . . . ?
N541 Zn2 N251 C252 -161.7(6) . . . . ?
N241 Zn2 N251 C252 2.6(6) . . . . ?
N321 Zn2 N251 C252 93.6(6) . . . . ?
N551 Zn2 N251 C252 -86.1(6) . . . . ?
N311 Zn2 N251 C256 -141(2) . . . . ?
N541 Zn2 N251 C256 19.7(6) . . . . ?
N241 Zn2 N251 C256 -176.1(7) . . . . ?
N321 Zn2 N251 C256 -85.0(6) . . . . ?
N551 Zn2 N251 C256 95.3(6) . . . . ?
C256 N251 C252 C253 2.9(13) . . . . ?
Zn2 N251 C252 C253 -175.8(7) . . . . ?
C256 N251 C252 C245 -176.1(7) . . . . ?
Zn2 N251 C252 C245 5.1(10) . . . . ?
N241 C245 C252 N251 -15.0(12) . . . . ?
C244 C245 C252 N251 160.5(9) . . . . ?
N241 C245 C252 C253 165.9(9) . . . . ?
C244 C245 C252 C253 -18.5(16) . . . . ?
N251 C252 C253 C254 -2.6(14) . . . . ?
C245 C252 C253 C254 176.3(9) . . . . ?
C252 C253 C254 C255 -0.6(16) . . . . ?
C253 C254 C255 C256 3.4(16) . . . . ?
C252 N251 C256 C255 -0.1(12) . . . . ?
Zn2 N251 C256 C255 178.6(6) . . . . ?
C254 C255 C256 N251 -3.0(14) . . . . ?
N251 Zn2 N311 C312 52(3) . . . . ?
N541 Zn2 N311 C312 -108.1(7) . . . . ?
N241 Zn2 N311 C312 86.9(7) . . . . ?
N321 Zn2 N311 C312 -4.7(7) . . . . ?
N551 Zn2 N311 C312 175.7(7) . . . . ?
N251 Zn2 N311 C316 -125(2) . . . . ?
N541 Zn2 N311 C316 74.1(7) . . . . ?
N241 Zn2 N311 C316 -90.9(7) . . . . ?
N321 Zn2 N311 C316 177.6(8) . . . . ?
N551 Zn2 N311 C316 -2.1(8) . . . . ?
C316 N311 C312 C313 1.7(14) . . . . ?
Zn2 N311 C312 C313 -176.2(7) . . . . ?
C316 N311 C312 C325 179.7(8) . . . . ?
Zn2 N311 C312 C325 1.8(11) . . . . ?
N311 C312 C313 C314 0.2(15) . . . . ?
C325 C312 C313 C314 -177.6(9) . . . . ?
C312 C313 C314 C315 -0.3(15) . . . . ?
C313 C314 C315 C316 -1.5(15) . . . . ?
C312 N311 C316 C315 -3.5(14) . . . . ?
Zn2 N311 C316 C315 174.3(7) . . . . ?
C314 C315 C316 N311 3.4(15) . . . . ?
N311 Zn2 N321 C325 7.0(6) . . . . ?
N251 Zn2 N321 C325 -167.5(7) . . . . ?
N541 Zn2 N321 C325 99.0(7) . . . . ?
N241 Zn2 N321 C325 -90.0(7) . . . . ?
N551 Zn2 N321 C325 10(3) . . . . ?
N311 Zn2 N321 N322 169.0(10) . . . . ?
N251 Zn2 N321 N322 -5.5(10) . . . . ?
N541 Zn2 N321 N322 -99.0(9) . . . . ?
N241 Zn2 N321 N322 72.0(9) . . . . ?
N551 Zn2 N321 N322 172(2) . . . . ?
C325 N321 N322 C323 -1.7(10) . . . . ?
Zn2 N321 N322 C323 -164.5(8) . . . . ?
C325 N321 N322 C331 -175.9(8) . . . . ?
Zn2 N321 N322 C331 21.3(14) . . . . ?
N321 N322 C323 C324 1.2(11) . . . . ?
C331 N322 C323 C324 175.1(8) . . . . ?
N322 C323 C324 C325 -0.2(10) . . . . ?
N322 N321 C325 C324 1.6(11) . . . . ?
Zn2 N321 C325 C324 170.5(6) . . . . ?
N322 N321 C325 C312 -177.5(8) . . . . ?
Zn2 N321 C325 C312 -8.7(11) . . . . ?
C323 C324 C325 N321 -0.9(11) . . . . ?
C323 C324 C325 C312 178.1(9) . . . . ?
N311 C312 C325 N321 5.1(13) . . . . ?
C313 C312 C325 N321 -177.0(9) . . . . ?
N311 C312 C325 C324 -173.9(9) . . . . ?
C313 C312 C325 C324 4.0(16) . . . . ?
C323 N322 C331 C332 -91.8(11) . . . . ?
N321 N322 C331 C332 81.5(10) . . . . ?
N322 C331 C332 C333 -142.3(7) . . . . ?
N322 C331 C332 C337 40.1(10) . . . . ?
C337 C332 C333 C334 -1.8(12) . . . . ?
C331 C332 C333 C334 -179.4(7) . . . . ?
C332 C333 C334 C335 -1.6(12) . . . . ?
C332 C333 C334 C338 -177.2(7) . . . . ?
C333 C334 C335 C336 4.3(12) . . . . ?
C338 C334 C335 C336 179.6(7) . . . . ?
C334 C335 C336 C337 -3.8(12) . . . . ?
C333 C332 C337 C336 2.4(11) . . . . ?
C331 C332 C337 C336 180.0(7) . . . . ?
C335 C336 C337 C332 0.3(12) . . . . ?
C335 C334 C338 N342 24.9(12) . . . . ?
C333 C334 C338 N342 -159.7(7) . . . . ?
N651 Zn4 N341 C345 -172.0(6) . . . . ?
N351 Zn4 N341 C345 15.9(6) . . . . ?
N411 Zn4 N341 C345 -73.7(6) . . . . ?
N421 Zn4 N341 C345 -39.4(11) . . . . ?
N641 Zn4 N341 C345 110.6(6) . . . . ?
N651 Zn4 N341 N342 -19.0(8) . . . . ?
N351 Zn4 N341 N342 168.9(8) . . . . ?
N411 Zn4 N341 N342 79.2(8) . . . . ?
N421 Zn4 N341 N342 113.6(10) . . . . ?
N641 Zn4 N341 N342 -96.4(8) . . . . ?
C345 N341 N342 C343 0.2(9) . . . . ?
Zn4 N341 N342 C343 -153.8(7) . . . . ?
C345 N341 N342 C338 -178.5(8) . . . . ?
Zn4 N341 N342 C338 27.4(12) . . . . ?
C334 C338 N342 C343 -104.9(10) . . . . ?
C334 C338 N342 N341 73.7(10) . . . . ?
N341 N342 C343 C344 -0.3(10) . . . . ?
C338 N342 C343 C344 178.4(8) . . . . ?
N342 C343 C344 C345 0.2(10) . . . . ?
N342 N341 C345 C344 -0.1(9) . . . . ?
Zn4 N341 C345 C344 162.6(6) . . . . ?
N342 N341 C345 C352 177.4(7) . . . . ?
Zn4 N341 C345 C352 -20.0(9) . . . . ?
C343 C344 C345 N341 -0.1(10) . . . . ?
C343 C344 C345 C352 -177.2(9) . . . . ?
N651 Zn4 N351 C356 109.0(17) . . . . ?
N341 Zn4 N351 C356 172.6(7) . . . . ?
N411 Zn4 N351 C356 -99.5(7) . . . . ?
N421 Zn4 N351 C356 -24.4(7) . . . . ?
N641 Zn4 N351 C356 78.2(7) . . . . ?
N651 Zn4 N351 C352 -74.0(19) . . . . ?
N341 Zn4 N351 C352 -10.3(6) . . . . ?
N411 Zn4 N351 C352 77.5(6) . . . . ?
N421 Zn4 N351 C352 152.6(6) . . . . ?
N641 Zn4 N351 C352 -104.8(6) . . . . ?
C356 N351 C352 C353 -1.0(12) . . . . ?
Zn4 N351 C352 C353 -178.4(7) . . . . ?
C356 N351 C352 C345 -179.1(7) . . . . ?
Zn4 N351 C352 C345 3.5(9) . . . . ?
N341 C345 C352 C353 -166.4(9) . . . . ?
C344 C345 C352 C353 10.6(14) . . . . ?
N341 C345 C352 N351 11.7(11) . . . . ?
C344 C345 C352 N351 -171.3(8) . . . . ?
N351 C352 C353 C354 0.1(14) . . . . ?
C345 C352 C353 C354 178.1(8) . . . . ?
C352 C353 C354 C355 0.5(13) . . . . ?
C353 C354 C355 C356 -0.2(13) . . . . ?
C354 C355 C356 N351 -0.8(14) . . . . ?
C352 N351 C356 C355 1.4(13) . . . . ?
Zn4 N351 C356 C355 178.4(7) . . . . ?
N651 Zn4 N411 C416 77.2(8) . . . . ?
N351 Zn4 N411 C416 -98.6(8) . . . . ?
N341 Zn4 N411 C416 -21.6(8) . . . . ?
N421 Zn4 N411 C416 170.4(8) . . . . ?
N641 Zn4 N411 C416 106(2) . . . . ?
N651 Zn4 N411 C412 -106.6(7) . . . . ?
N351 Zn4 N411 C412 77.6(7) . . . . ?
N341 Zn4 N411 C412 154.6(7) . . . . ?
N421 Zn4 N411 C412 -13.4(6) . . . . ?
N641 Zn4 N411 C412 -78(3) . . . . ?
C416 N411 C412 C413 0.7(14) . . . . ?
Zn4 N411 C412 C413 -175.9(7) . . . . ?
C416 N411 C412 C425 -178.1(8) . . . . ?
Zn4 N411 C412 C425 5.3(10) . . . . ?
N411 C412 C413 C414 -1.0(15) . . . . ?
C425 C412 C413 C414 177.7(9) . . . . ?
C412 C413 C414 C415 0.8(14) . . . . ?
C413 C414 C415 C416 -0.4(14) . . . . ?
C412 N411 C416 C415 -0.3(14) . . . . ?
Zn4 N411 C416 C415 175.8(8) . . . . ?
C414 C415 C416 N411 0.1(16) . . . . ?
N651 Zn4 N421 C425 116.9(6) . . . . ?
N351 Zn4 N421 C425 -69.4(6) . . . . ?
N341 Zn4 N421 C425 -16.2(11) . . . . ?
N411 Zn4 N421 C425 19.5(6) . . . . ?
N641 Zn4 N421 C425 -165.5(6) . . . . ?
N651 Zn4 N421 N422 -95.6(8) . . . . ?
N351 Zn4 N421 N422 78.0(8) . . . . ?
N341 Zn4 N421 N422 131.3(9) . . . . ?
N411 Zn4 N421 N422 167.0(9) . . . . ?
N641 Zn4 N421 N422 -18.1(9) . . . . ?
C425 N421 N422 C423 -1.5(10) . . . . ?
Zn4 N421 N422 C423 -150.0(7) . . . . ?
C425 N421 N422 C431 -166.1(8) . . . . ?
Zn4 N421 N422 C431 45.5(12) . . . . ?
N421 N422 C423 C424 2.0(11) . . . . ?
C431 N422 C423 C424 165.3(9) . . . . ?
N422 C423 C424 C425 -1.7(11) . . . . ?
N422 N421 C425 C424 0.4(10) . . . . ?
Zn4 N421 C425 C424 157.9(6) . . . . ?
N422 N421 C425 C412 178.0(8) . . . . ?
Zn4 N421 C425 C412 -24.5(11) . . . . ?
C423 C424 C425 N421 0.8(11) . . . . ?
C423 C424 C425 C412 -176.5(10) . . . . ?
N411 C412 C425 N421 13.4(13) . . . . ?
C413 C412 C425 N421 -165.4(9) . . . . ?
N411 C412 C425 C424 -169.5(9) . . . . ?
C413 C412 C425 C424 11.7(16) . . . . ?
N421 N422 C431 C432 72.7(10) . . . . ?
C423 N422 C431 C432 -89.2(11) . . . . ?
N422 C431 C432 C433 -137.8(8) . . . . ?
N422 C431 C432 C437 44.1(11) . . . . ?
C437 C432 C433 C434 1.8(12) . . . . ?
C431 C432 C433 C434 -176.4(7) . . . . ?
C432 C433 C434 C435 -0.1(12) . . . . ?
C432 C433 C434 C438 178.3(7) . . . . ?
C433 C434 C435 C436 -1.8(12) . . . . ?
C438 C434 C435 C436 179.8(7) . . . . ?
C434 C435 C436 C437 2.0(12) . . . . ?
C435 C436 C437 C432 -0.3(13) . . . . ?
C433 C432 C437 C436 -1.6(12) . . . . ?
C431 C432 C437 C436 176.6(8) . . . . ?
C433 C434 C438 N442 -170.4(7) . . . . ?
C435 C434 C438 N442 8.0(11) . . . . ?
N121 Zn1 N441 C445 -98.4(6) . . . . ?
N511 Zn1 N441 C445 87.8(6) . . . . ?
N451 Zn1 N441 C445 -9.2(6) . . . . ?
N521 Zn1 N441 C445 164.5(6) . . . . ?
N111 Zn1 N441 C445 -14.7(16) . . . . ?
N121 Zn1 N441 N442 88.4(8) . . . . ?
N511 Zn1 N441 N442 -85.5(8) . . . . ?
N451 Zn1 N441 N442 177.6(8) . . . . ?
N521 Zn1 N441 N442 -8.7(8) . . . . ?
N111 Zn1 N441 N442 172.1(10) . . . . ?
C445 N441 N442 C443 -1.3(9) . . . . ?
Zn1 N441 N442 C443 172.3(6) . . . . ?
C445 N441 N442 C438 -176.7(7) . . . . ?
Zn1 N441 N442 C438 -3.2(12) . . . . ?
C434 C438 N442 N441 84.9(9) . . . . ?
C434 C438 N442 C443 -89.7(10) . . . . ?
N441 N442 C443 C444 1.3(10) . . . . ?
C438 N442 C443 C444 176.5(8) . . . . ?
N442 C443 C444 C445 -0.7(10) . . . . ?
N442 N441 C445 C444 0.8(9) . . . . ?
Zn1 N441 C445 C444 -174.7(5) . . . . ?
N442 N441 C445 C452 -175.1(7) . . . . ?
Zn1 N441 C445 C452 9.5(10) . . . . ?
C443 C444 C445 N441 -0.1(10) . . . . ?
C443 C444 C445 C452 175.2(9) . . . . ?
N121 Zn1 N451 C456 -68.7(8) . . . . ?
N511 Zn1 N451 C456 97.4(8) . . . . ?
N441 Zn1 N451 C456 -172.0(8) . . . . ?
N521 Zn1 N451 C456 142.8(14) . . . . ?
N111 Zn1 N451 C456 6.8(8) . . . . ?
N121 Zn1 N451 C452 111.3(6) . . . . ?
N511 Zn1 N451 C452 -82.5(6) . . . . ?
N441 Zn1 N451 C452 8.1(6) . . . . ?
N521 Zn1 N451 C452 -37.1(19) . . . . ?
N111 Zn1 N451 C452 -173.1(6) . . . . ?
C456 N451 C452 C453 -0.5(13) . . . . ?
Zn1 N451 C452 C453 179.4(7) . . . . ?
C456 N451 C452 C445 174.3(8) . . . . ?
Zn1 N451 C452 C445 -5.8(10) . . . . ?
N441 C445 C452 C453 172.2(8) . . . . ?
C444 C445 C452 C453 -2.7(15) . . . . ?
N441 C445 C452 N451 -2.6(12) . . . . ?
C444 C445 C452 N451 -177.6(9) . . . . ?
N451 C452 C453 C454 1.2(15) . . . . ?
C445 C452 C453 C454 -173.1(9) . . . . ?
C452 C453 C454 C455 -0.7(15) . . . . ?
C453 C454 C455 C456 -0.5(15) . . . . ?
C452 N451 C456 C455 -0.8(14) . . . . ?
Zn1 N451 C456 C455 179.2(8) . . . . ?
C454 C455 C456 N451 1.3(16) . . . . ?
N121 Zn1 N511 C512 -51.3(13) . . . . ?
N451 Zn1 N511 C512 -176.4(6) . . . . ?
N441 Zn1 N511 C512 107.8(6) . . . . ?
N521 Zn1 N511 C512 10.0(6) . . . . ?
N111 Zn1 N511 C512 -84.0(6) . . . . ?
N121 Zn1 N511 C516 121.3(11) . . . . ?
N451 Zn1 N511 C516 -3.8(7) . . . . ?
N441 Zn1 N511 C516 -79.6(7) . . . . ?
N521 Zn1 N511 C516 -177.4(7) . . . . ?
N111 Zn1 N511 C516 88.6(7) . . . . ?
C516 N511 C512 C513 -1.8(12) . . . . ?
Zn1 N511 C512 C513 171.3(6) . . . . ?
C516 N511 C512 N522 177.7(7) . . . . ?
Zn1 N511 C512 N522 -9.2(9) . . . . ?
N511 C512 C513 C514 0.5(13) . . . . ?
N522 C512 C513 C514 -179.1(8) . . . . ?
C512 C513 C514 C515 1.3(14) . . . . ?
C513 C514 C515 C516 -1.5(15) . . . . ?
C512 N511 C516 C515 1.5(13) . . . . ?
Zn1 N511 C516 C515 -170.9(7) . . . . ?
C514 C515 C516 N511 0.1(15) . . . . ?
N121 Zn1 N521 C525 -15.3(9) . . . . ?
N511 Zn1 N521 C525 179.6(9) . . . . ?
N451 Zn1 N521 C525 133.1(15) . . . . ?
N441 Zn1 N521 C525 89.1(9) . . . . ?
N111 Zn1 N521 C525 -91.1(9) . . . . ?
N121 Zn1 N521 N522 156.0(5) . . . . ?
N511 Zn1 N521 N522 -9.0(5) . . . . ?
N451 Zn1 N521 N522 -55.6(18) . . . . ?
N441 Zn1 N521 N522 -99.6(5) . . . . ?
N111 Zn1 N521 N522 80.3(5) . . . . ?
C525 N521 N522 C523 0.2(9) . . . . ?
Zn1 N521 N522 C523 -174.6(5) . . . . ?
C525 N521 N522 C512 -177.6(7) . . . . ?
Zn1 N521 N522 C512 7.6(8) . . . . ?
N511 C512 N522 N521 0.6(11) . . . . ?
C513 C512 N522 N521 -179.8(7) . . . . ?
N511 C512 N522 C523 -176.5(8) . . . . ?
C513 C512 N522 C523 3.0(14) . . . . ?
N521 N522 C523 C524 0.2(10) . . . . ?
C512 N522 C523 C524 177.5(8) . . . . ?
N522 C523 C524 C525 -0.6(10) . . . . ?
C523 C524 C525 N521 0.7(10) . . . . ?
C523 C524 C525 C531 176.3(8) . . . . ?
N522 N521 C525 C524 -0.6(9) . . . . ?
Zn1 N521 C525 C524 171.1(7) . . . . ?
N522 N521 C525 C531 -176.4(7) . . . . ?
Zn1 N521 C525 C531 -4.7(13) . . . . ?
C524 C525 C531 C532 -83.9(11) . . . . ?
N521 C525 C531 C532 91.3(10) . . . . ?
C525 C531 C532 C533 179.2(9) . . . . ?
C525 C531 C532 C537 -0.4(13) . . . . ?
C537 C532 C533 C534 -2.0(15) . . . . ?
C531 C532 C533 C534 178.4(9) . . . . ?
C532 C533 C534 C535 1.9(15) . . . . ?
C532 C533 C534 C538 -174.3(9) . . . . ?
N542 C538 C534 C533 -166.4(9) 2_666 . . . ?
N542 C538 C534 C535 17.6(14) 2_666 . . . ?
C533 C534 C535 C536 -0.6(14) . . . . ?
C538 C534 C535 C536 175.4(10) . . . . ?
C534 C535 C536 C537 -0.5(15) . . . . ?
C535 C536 C537 C532 0.4(15) . . . . ?
C533 C532 C537 C536 0.9(14) . . . . ?
C531 C532 C537 C536 -179.5(9) . . . . ?
N311 Zn2 N541 N542 87.8(9) . . . . ?
N251 Zn2 N541 N542 -90.0(9) . . . . ?
N241 Zn2 N541 N542 -141.5(8) . . . . ?
N321 Zn2 N541 N542 11.1(9) . . . . ?
N551 Zn2 N541 N542 -176.3(9) . . . . ?
N311 Zn2 N541 C545 -107.2(6) . . . . ?
N251 Zn2 N541 C545 75.0(6) . . . . ?
N241 Zn2 N541 C545 23.6(11) . . . . ?
N321 Zn2 N541 C545 176.1(6) . . . . ?
N551 Zn2 N541 C545 -11.3(6) . . . . ?
C545 N541 N542 C543 1.2(9) . . . . ?
Zn2 N541 N542 C543 167.3(7) . . . . ?
C545 N541 N542 C538 169.2(7) . . . 2_666 ?
Zn2 N541 N542 C538 -24.7(13) . . . 2_666 ?
N541 N542 C543 C544 -1.4(10) . . . . ?
C538 N542 C543 C544 -168.3(8) 2_666 . . . ?
N542 C543 C544 C545 1.1(10) . . . . ?
N542 N541 C545 C544 -0.5(10) . . . . ?
Zn2 N541 C545 C544 -170.4(6) . . . . ?
N542 N541 C545 C552 -179.2(7) . . . . ?
Zn2 N541 C545 C552 10.8(10) . . . . ?
C543 C544 C545 N541 -0.4(11) . . . . ?
C543 C544 C545 C552 178.1(9) . . . . ?
N311 Zn2 N551 C556 -85.6(7) . . . . ?
N251 Zn2 N551 C556 89.0(7) . . . . ?
N541 Zn2 N551 C556 -179.4(7) . . . . ?
N241 Zn2 N551 C556 11.8(7) . . . . ?
N321 Zn2 N551 C556 -89(2) . . . . ?
N311 Zn2 N551 C552 104.2(6) . . . . ?
N251 Zn2 N551 C552 -81.2(6) . . . . ?
N541 Zn2 N551 C552 10.5(6) . . . . ?
N241 Zn2 N551 C552 -158.4(6) . . . . ?
N321 Zn2 N551 C552 101(2) . . . . ?
C556 N551 C552 C553 -1.5(12) . . . . ?
Zn2 N551 C552 C553 169.4(7) . . . . ?
C556 N551 C552 C545 -179.3(8) . . . . ?
Zn2 N551 C552 C545 -8.5(9) . . . . ?
N541 C545 C552 N551 -1.1(12) . . . . ?
C544 C545 C552 N551 -179.5(9) . . . . ?
N541 C545 C552 C553 -178.8(8) . . . . ?
C544 C545 C552 C553 2.7(15) . . . . ?
N551 C552 C553 C554 1.0(13) . . . . ?
C545 C552 C553 C554 178.7(8) . . . . ?
C552 C553 C554 C555 0.3(14) . . . . ?
C553 C554 C555 C556 -1.1(14) . . . . ?
C552 N551 C556 C555 0.7(13) . . . . ?
Zn2 N551 C556 C555 -168.8(6) . . . . ?
C554 C555 C556 N551 0.6(14) . . . . ?
N211 Zn3 N611 C616 114(3) . . . . ?
N151 Zn3 N611 C616 -92.9(9) . . . . ?
N141 Zn3 N611 C616 -17.3(9) . . . . ?
N621 Zn3 N611 C616 179.1(9) . . . . ?
N221 Zn3 N611 C616 84.1(9) . . . . ?
N211 Zn3 N611 C612 -72(3) . . . . ?
N151 Zn3 N611 C612 80.4(7) . . . . ?
N141 Zn3 N611 C612 156.0(7) . . . . ?
N621 Zn3 N611 C612 -7.6(6) . . . . ?
N221 Zn3 N611 C612 -102.6(7) . . . . ?
C616 N611 C612 C613 -0.6(14) . . . . ?
Zn3 N611 C612 C613 -174.5(7) . . . . ?
C616 N611 C612 C625 177.1(9) . . . . ?
Zn3 N611 C612 C625 3.2(11) . . . . ?
N611 C612 C613 C614 0.3(14) . . . . ?
C625 C612 C613 C614 -177.2(10) . . . . ?
C612 C613 C614 C615 0.4(15) . . . . ?
C613 C614 C615 C616 -0.7(15) . . . . ?
C612 N611 C616 C615 0.2(16) . . . . ?
Zn3 N611 C616 C615 173.2(7) . . . . ?
C614 C615 C616 N611 0.4(15) . . . . ?
N211 Zn3 N621 N622 -20.9(10) . . . . ?
N611 Zn3 N621 N622 164.3(10) . . . . ?
N151 Zn3 N621 N622 70.0(10) . . . . ?
N141 Zn3 N621 N622 110.9(10) . . . . ?
N221 Zn3 N621 N622 -97.8(10) . . . . ?
N211 Zn3 N621 C625 -174.5(6) . . . . ?
N611 Zn3 N621 C625 10.8(6) . . . . ?
N151 Zn3 N621 C625 -83.6(6) . . . . ?
N141 Zn3 N621 C625 -42.7(11) . . . . ?
N221 Zn3 N621 C625 108.6(6) . . . . ?
C625 N621 N622 C623 -2.5(11) . . . . ?
Zn3 N621 N622 C623 -156.7(8) . . . . ?
C625 N621 N622 C631 -175.0(8) . . . . ?
Zn3 N621 N622 C631 30.8(15) . . . . ?
N621 N622 C623 C624 2.8(12) . . . . ?
C631 N622 C623 C624 174.9(9) . . . . ?
N622 C623 C624 C625 -1.9(12) . . . . ?
N622 N621 C625 C612 -175.9(9) . . . . ?
Zn3 N621 C625 C612 -13.3(11) . . . . ?
N622 N621 C625 C624 1.3(10) . . . . ?
Zn3 N621 C625 C624 163.9(6) . . . . ?
N611 C612 C625 N621 7.4(14) . . . . ?
C613 C612 C625 N621 -175.1(9) . . . . ?
N611 C612 C625 C624 -169.1(9) . . . . ?
C613 C612 C625 C624 8.5(17) . . . . ?
C623 C624 C625 N621 0.4(11) . . . . ?
C623 C624 C625 C612 177.2(10) . . . . ?
N621 N622 C631 C632 71.7(12) . . . . ?
C623 N622 C631 C632 -99.5(11) . . . . ?
N622 C631 C632 C637 -146.4(8) . . . . ?
N622 C631 C632 C633 34.5(13) . . . . ?
C635 C634 C633 C632 1.0(14) . . . . ?
C638 C634 C633 C632 -175.6(8) . . . . ?
C637 C632 C633 C634 1.6(14) . . . . ?
C631 C632 C633 C634 -179.3(9) . . . . ?
C633 C634 C635 C636 -1.1(13) . . . . ?
C638 C634 C635 C636 175.5(8) . . . . ?
C634 C635 C636 C637 -1.5(14) . . . . ?
C635 C636 C637 C632 4.2(15) . . . . ?
C633 C632 C637 C636 -4.1(14) . . . . ?
C631 C632 C637 C636 176.7(9) . . . . ?
N651 Zn4 N641 C645 -8.3(6) . . . . ?
N351 Zn4 N641 C645 167.1(6) . . . . ?
N341 Zn4 N641 C645 89.7(6) . . . . ?
N411 Zn4 N641 C645 -38(3) . . . . ?
N421 Zn4 N641 C645 -100.8(6) . . . . ?
N651 Zn4 N641 N642 -170.3(9) . . . . ?
N351 Zn4 N641 N642 5.1(9) . . . . ?
N341 Zn4 N641 N642 -72.3(9) . . . . ?
N411 Zn4 N641 N642 160(2) . . . . ?
N421 Zn4 N641 N642 97.2(9) . . . . ?
C645 N641 N642 C643 -1.2(9) . . . . ?
Zn4 N641 N642 C643 161.4(7) . . . . ?
C645 N641 N642 C638 -178.8(7) . . . 2_666 ?
Zn4 N641 N642 C638 -16.2(13) . . . 2_666 ?
N641 N642 C643 C644 1.6(10) . . . . ?
C638 N642 C643 C644 179.1(8) 2_666 . . . ?
N642 C643 C644 C645 -1.3(10) . . . . ?
N642 N641 C645 C644 0.3(10) . . . . ?
Zn4 N641 C645 C644 -168.6(6) . . . . ?
N642 N641 C645 C652 -179.2(7) . . . . ?
Zn4 N641 C645 C652 11.8(10) . . . . ?
C643 C644 C645 N641 0.6(11) . . . . ?
C643 C644 C645 C652 -179.9(9) . . . . ?
N351 Zn4 N651 C652 -28(2) . . . . ?
N341 Zn4 N651 C652 -89.9(6) . . . . ?
N411 Zn4 N651 C652 -179.0(6) . . . . ?
N421 Zn4 N651 C652 105.3(6) . . . . ?
N641 Zn4 N651 C652 3.8(6) . . . . ?
N351 Zn4 N651 C656 152.5(15) . . . . ?
N341 Zn4 N651 C656 90.3(7) . . . . ?
N411 Zn4 N651 C656 1.3(7) . . . . ?
N421 Zn4 N651 C656 -74.4(7) . . . . ?
N641 Zn4 N651 C656 -176.0(7) . . . . ?
C656 N651 C652 C653 -1.3(12) . . . . ?
Zn4 N651 C652 C653 178.9(6) . . . . ?
C656 N651 C652 C645 -179.1(7) . . . . ?
Zn4 N651 C652 C645 1.2(10) . . . . ?
N641 C645 C652 N651 -9.3(12) . . . . ?
C644 C645 C652 N651 171.2(9) . . . . ?
N641 C645 C652 C653 172.9(8) . . . . ?
C644 C645 C652 C653 -6.6(15) . . . . ?
N651 C652 C653 C654 0.3(13) . . . . ?
C645 C652 C653 C654 177.9(8) . . . . ?
C652 C653 C654 C655 -0.4(14) . . . . ?
C653 C654 C655 C656 1.6(14) . . . . ?
C652 N651 C656 C655 2.6(13) . . . . ?
Zn4 N651 C656 C655 -177.6(7) . . . . ?
C654 C655 C656 N651 -2.7(14) . . . . ?
